data_7110042
loop_
_publ_author_name
'Yousuke Ikeda'
'Koichi Takano'
'Shintaro Kodama'
'Youichi Ishii'

_publ_section_title
;
 1,4-Metal migration in a Cp*Rh(III) complex
;
_journal_name_full Chem.Commun.
_journal_page_first 11104
_journal_paper_doi 10.1039/c3cc46700g
_journal_volume 49
_journal_year 2013
_chemical_formula_moiety 'C82 H59 B F24 O P Rh'
_chemical_formula_sum 'C82 H59 B F24 O P Rh'
_chemical_formula_weight 1661.02
_space_group_IT_number 14
_symmetry_cell_setting monoclinic
_symmetry_Int_Tables_number 14
_symmetry_space_group_name_Hall '-P 2ybc'
_symmetry_space_group_name_H-M 'P 1 21/c 1'
_atom_sites_solution_hydrogens geom
_atom_sites_solution_primary direct
_atom_sites_solution_secondary difmap
_cell_angle_alpha 90.0000
_cell_angle_beta 91.043(3)
_cell_angle_gamma 90.0000
_cell_formula_units_Z 4
_cell_length_a 13.909(3)
_cell_length_b 17.236(4)
_cell_length_c 31.046(7)
_cell_measurement_reflns_used 14117
_cell_measurement_temperature 123
_cell_measurement_theta_max 27.52
_cell_measurement_theta_min 3.03
_cell_volume 7442(3)
_computing_cell_refinement CrystalClear
_computing_data_collection 'CrystalClear (Rigaku Inc., 2008)'
_computing_data_reduction CrystalClear
_computing_molecular_graphics 'CrystalStructure 4.0'
_computing_publication_material 'CrystalStructure 4.0 (Rigaku, 2010)'
_computing_structure_refinement 'SHELXL97 (Sheldrick, 2008)'
_computing_structure_solution SIR97
_diffrn_ambient_temperature 123
_diffrn_detector_area_resol_mean 7.314
_diffrn_measured_fraction_theta_full 0.992
_diffrn_measured_fraction_theta_max 0.992
_diffrn_measurement_device_type 'Rigaku Mercury70'
_diffrn_measurement_method \w
_diffrn_radiation_type 'Mo K\a'
_diffrn_radiation_wavelength 0.71075
_diffrn_reflns_av_R_equivalents 0.0883
_diffrn_reflns_limit_h_max 18
_diffrn_reflns_limit_h_min -17
_diffrn_reflns_limit_k_max 14
_diffrn_reflns_limit_k_min -22
_diffrn_reflns_limit_l_max 40
_diffrn_reflns_limit_l_min -39
_diffrn_reflns_number 56972
_diffrn_reflns_theta_full 27.52
_diffrn_reflns_theta_max 27.52
_diffrn_standards_number 0
_exptl_absorpt_coefficient_mu 0.357
_exptl_absorpt_correction_T_max 0.941
_exptl_absorpt_correction_T_min 0.901
_exptl_absorpt_correction_type numerical
_exptl_absorpt_process_details 'NUMABS (Rigaku, 1999)'
_exptl_crystal_colour red
_exptl_crystal_density_diffrn 1.482
_exptl_crystal_density_method 'not measured'
_exptl_crystal_description prism
_exptl_crystal_F_000 3360.00
_exptl_crystal_size_max 0.423
_exptl_crystal_size_mid 0.222
_exptl_crystal_size_min 0.170
_refine_diff_density_max 1.260
_refine_diff_density_min -0.680
_refine_ls_extinction_method none
_refine_ls_goodness_of_fit_ref 1.025
_refine_ls_hydrogen_treatment constr
_refine_ls_number_parameters 991
_refine_ls_number_reflns 17012
_refine_ls_number_restraints 0
_refine_ls_R_factor_gt 0.0883
_refine_ls_shift/su_max 0.001
_refine_ls_structure_factor_coef Fsqd
_refine_ls_weighting_details 'w = 1/[\s^2^(Fo^2^)+(0.0906P)^2^+24.7165P] where P=(Fo^2^+2Fc^2^)/3'
_refine_ls_weighting_scheme calc
_refine_ls_wR_factor_ref 0.2398
_reflns_number_gt 10495
_reflns_number_total 17012
_reflns_threshold_expression F^2^>2.0\s(F^2^)
_cod_data_source_file c3cc46700g.txt
_cod_data_source_block 20130218_exp212_CpsRhPh_Ph
_cod_database_code 7110042

loop_
_symmetry_equiv_pos_site_id
_symmetry_equiv_pos_as_xyz
1 +X,+Y,+Z
2 -X,1/2+Y,1/2-Z
3 -X,-Y,-Z
4 +X,1/2-Y,1/2+Z

loop_
_atom_site_label
_atom_site_type_symbol
_atom_site_fract_x
_atom_site_fract_y
_atom_site_fract_z
_atom_site_U_iso_or_equiv
_atom_site_adp_type
_atom_site_occupancy
_atom_site_symmetry_multiplicity
_atom_site_calc_flag
_atom_site_refinement_flags
Rh1 Rh -0.03399(3) 0.23366(3) 0.902019(14) 0.02778(13) Uani 1.0 4 d .
P1 P 0.01129(10) 0.13750(8) 0.85362(5) 0.0273(3) Uani 1.0 4 d .
F1 F 0.5095(4) 0.4645(3) 1.18190(18) 0.0813(16) Uani 1.0 4 d .
F2 F 0.4788(4) 0.3754(4) 1.22652(16) 0.0805(16) Uani 1.0 4 d .
F3 F 0.6237(3) 0.4153(3) 1.21887(16) 0.0800(16) Uani 1.0 4 d .
F4 F 0.8141(3) 0.2230(3) 1.14714(15) 0.0672(14) Uani 1.0 4 d .
F5 F 0.7343(3) 0.1245(3) 1.12770(17) 0.0725(14) Uani 1.0 4 d .
F6 F 0.7746(3) 0.2062(4) 1.08046(15) 0.0781(15) Uani 1.0 4 d .
F7 F 0.3540(5) -0.0629(6) 1.1425(3) 0.171(5) Uani 1.0 4 d .
F8 F 0.4909(6) -0.0166(4) 1.1518(3) 0.133(3) Uani 1.0 4 d .
F9 F 0.4711(6) -0.1070(4) 1.1128(2) 0.121(3) Uani 1.0 4 d .
F10 F 0.2467(3) -0.0147(3) 0.96765(15) 0.0574(11) Uani 1.0 4 d .
F11 F 0.3542(4) 0.0540(3) 0.93835(15) 0.0727(14) Uani 1.0 4 d .
F12 F 0.3896(4) -0.0588(3) 0.96082(16) 0.0733(15) Uani 1.0 4 d .
F13 F 0.2286(4) 0.5018(3) 0.9916(2) 0.0958(19) Uani 1.0 4 d .
F14 F 0.3576(5) 0.5581(3) 0.9784(2) 0.103(2) Uani 1.0 4 d .
F15 F 0.3229(5) 0.5362(3) 1.04344(17) 0.0923(18) Uani 1.0 4 d .
F16 F 0.5528(8) 0.3722(5) 0.9032(3) 0.189(5) Uani 1.0 4 d .
F17 F 0.5928(5) 0.2727(6) 0.93243(18) 0.142(4) Uani 1.0 4 d .
F18 F 0.4706(4) 0.2741(5) 0.89583(18) 0.121(3) Uani 1.0 4 d .
F19 F 0.2512(5) 0.1295(4) 1.21572(18) 0.106(3) Uani 1.0 4 d .
F20 F 0.2122(6) 0.2378(4) 1.23996(15) 0.103(3) Uani 1.0 4 d .
F21 F 0.1070(4) 0.1599(4) 1.21916(18) 0.102(2) Uani 1.0 4 d .
F22 F 0.0517(3) 0.3866(3) 1.06517(15) 0.0667(13) Uani 1.0 4 d .
F23 F -0.0053(3) 0.2716(3) 1.05553(12) 0.0472(10) Uani 1.0 4 d .
F24 F -0.0360(3) 0.3355(3) 1.11301(12) 0.0548(11) Uani 1.0 4 d .
O1 O -0.1751(3) 0.2257(3) 0.87362(12) 0.0315(9) Uani 1.0 4 d .
C1 C -0.0678(4) 0.3177(4) 0.85513(17) 0.0271(12) Uani 1.0 4 d .
C2 C -0.1609(4) 0.2821(4) 0.84741(18) 0.0300(13) Uani 1.0 4 d .
C3 C -0.0382(5) 0.3910(4) 0.84770(17) 0.0311(13) Uani 1.0 4 d .
C4 C -0.1077(4) 0.4557(4) 0.83925(18) 0.0309(13) Uani 1.0 4 d .
C5 C -0.0863(5) 0.5141(4) 0.80983(19) 0.0350(14) Uani 1.0 4 d .
C6 C -0.1517(5) 0.5724(4) 0.8011(2) 0.0393(15) Uani 1.0 4 d .
C7 C -0.2399(5) 0.5728(4) 0.8205(2) 0.0403(15) Uani 1.0 4 d .
C8 C -0.2628(5) 0.5161(4) 0.8506(2) 0.0396(15) Uani 1.0 4 d .
C9 C -0.1958(4) 0.4586(4) 0.85998(18) 0.0331(13) Uani 1.0 4 d .
C10 C 0.0654(5) 0.4121(4) 0.85048(18) 0.0354(14) Uani 1.0 4 d .
C11 C 0.1354(5) 0.3651(4) 0.83307(19) 0.0378(14) Uani 1.0 4 d .
C12 C 0.2311(5) 0.3867(5) 0.8351(3) 0.0513(19) Uani 1.0 4 d .
C13 C 0.2598(5) 0.4535(5) 0.8550(3) 0.0516(19) Uani 1.0 4 d .
C14 C 0.1913(5) 0.5012(4) 0.8728(3) 0.0502(19) Uani 1.0 4 d .
C15 C 0.0950(5) 0.4830(4) 0.8699(2) 0.0413(16) Uani 1.0 4 d .
C16 C -0.2350(4) 0.2971(4) 0.81380(18) 0.0318(13) Uani 1.0 4 d .
C17 C -0.2163(5) 0.3385(4) 0.77658(19) 0.0378(15) Uani 1.0 4 d .
C18 C -0.2890(5) 0.3538(4) 0.7469(2) 0.0423(16) Uani 1.0 4 d .
C19 C -0.3824(5) 0.3309(5) 0.7539(3) 0.0508(19) Uani 1.0 4 d .
C20 C -0.4011(5) 0.2878(5) 0.7908(3) 0.055(2) Uani 1.0 4 d .
C21 C -0.3282(5) 0.2701(4) 0.8201(2) 0.0427(16) Uani 1.0 4 d .
C22 C -0.4642(6) 0.3522(6) 0.7230(3) 0.078(3) Uani 1.0 4 d .
C23 C -0.0884(5) 0.2651(4) 0.96574(17) 0.0350(14) Uani 1.0 4 d .
C24 C -0.0138(5) 0.3177(4) 0.95629(19) 0.0375(14) Uani 1.0 4 d .
C25 C 0.0730(5) 0.2745(4) 0.94984(17) 0.0326(13) Uani 1.0 4 d .
C26 C 0.0512(4) 0.1931(4) 0.95927(18) 0.0329(13) Uani 1.0 4 d .
C27 C -0.0477(5) 0.1869(4) 0.96821(17) 0.0350(14) Uani 1.0 4 d .
C28 C -0.1901(5) 0.2854(5) 0.9740(3) 0.056(2) Uani 1.0 4 d .
C29 C -0.0235(6) 0.4035(4) 0.9567(3) 0.0503(18) Uani 1.0 4 d .
C30 C 0.1711(5) 0.3083(4) 0.9464(2) 0.0454(17) Uani 1.0 4 d .
C31 C 0.1237(5) 0.1298(4) 0.9623(2) 0.0471(17) Uani 1.0 4 d .
C32 C -0.1016(6) 0.1169(5) 0.9825(2) 0.0513(19) Uani 1.0 4 d .
C33 C -0.0483(4) 0.1353(4) 0.80066(18) 0.0311(13) Uani 1.0 4 d .
C34 C -0.0339(4) 0.1971(4) 0.77286(19) 0.0357(14) Uani 1.0 4 d .
C35 C -0.0747(5) 0.1957(4) 0.73149(19) 0.0401(15) Uani 1.0 4 d .
C36 C -0.1262(5) 0.1328(5) 0.7173(2) 0.0434(17) Uani 1.0 4 d .
C37 C -0.1411(5) 0.0717(4) 0.7442(3) 0.0478(18) Uani 1.0 4 d .
C38 C -0.1036(5) 0.0720(4) 0.7858(2) 0.0389(15) Uani 1.0 4 d .
C39 C -0.0203(4) 0.0451(4) 0.87731(18) 0.0306(13) Uani 1.0 4 d .
C40 C -0.1167(4) 0.0328(4) 0.8875(2) 0.0363(14) Uani 1.0 4 d .
C41 C -0.1456(5) -0.0352(4) 0.9067(2) 0.0405(15) Uani 1.0 4 d .
C42 C -0.0790(5) -0.0921(4) 0.9167(2) 0.0412(15) Uani 1.0 4 d .
C43 C 0.0155(5) -0.0818(4) 0.9063(2) 0.0393(15) Uani 1.0 4 d .
C44 C 0.0463(5) -0.0134(4) 0.88695(19) 0.0367(14) Uani 1.0 4 d .
C45 C 0.1376(4) 0.1294(4) 0.83883(17) 0.0306(13) Uani 1.0 4 d .
C46 C 0.2041(4) 0.1811(4) 0.8552(2) 0.0402(15) Uani 1.0 4 d .
C47 C 0.2989(5) 0.1776(5) 0.8433(3) 0.0496(18) Uani 1.0 4 d .
C48 C 0.3280(5) 0.1212(5) 0.8146(3) 0.0512(19) Uani 1.0 4 d .
C49 C 0.2628(5) 0.0696(5) 0.7976(3) 0.0468(17) Uani 1.0 4 d .
C50 C 0.1676(5) 0.0734(4) 0.8099(2) 0.0390(15) Uani 1.0 4 d .
C51 C 0.4830(4) 0.2611(4) 1.10513(19) 0.0341(13) Uani 1.0 4 d .
C52 C 0.4772(5) 0.3182(4) 1.1370(2) 0.0384(15) Uani 1.0 4 d .
C53 C 0.5567(5) 0.3377(4) 1.1633(2) 0.0425(16) Uani 1.0 4 d .
C54 C 0.6445(5) 0.2997(5) 1.1586(3) 0.0441(17) Uani 1.0 4 d .
C55 C 0.6519(5) 0.2441(4) 1.1268(2) 0.0398(15) Uani 1.0 4 d .
C56 C 0.5723(4) 0.2259(4) 1.10031(19) 0.0357(14) Uani 1.0 4 d .
C57 C 0.5432(5) 0.3973(5) 1.1974(3) 0.056(2) Uani 1.0 4 d .
C58 C 0.7441(5) 0.2018(5) 1.1204(3) 0.0478(18) Uani 1.0 4 d .
C59 C 0.3940(5) 0.1469(4) 1.0607(3) 0.0433(16) Uani 1.0 4 d .
C60 C 0.4153(5) 0.0918(4) 1.0943(3) 0.0465(17) Uani 1.0 4 d .
C61 C 0.4123(5) 0.0130(5) 1.0871(3) 0.0517(19) Uani 1.0 4 d .
C62 C 0.3872(5) -0.0178(5) 1.0466(3) 0.0525(19) Uani 1.0 4 d .
C63 C 0.3657(5) 0.0350(5) 1.0134(3) 0.0484(18) Uani 1.0 4 d .
C64 C 0.3666(4) 0.1151(4) 1.0210(2) 0.0346(14) Uani 1.0 4 d .
C65 C 0.4280(6) -0.0415(5) 1.1254(4) 0.067(3) Uani 1.0 4 d .
C66 C 0.3384(5) 0.0040(4) 0.9698(3) 0.0428(16) Uani 1.0 4 d .
C67 C 0.3982(5) 0.2994(4) 1.0335(2) 0.0402(15) Uani 1.0 4 d .
C68 C 0.3583(5) 0.3744(4) 1.0359(3) 0.0443(17) Uani 1.0 4 d .
C69 C 0.3693(5) 0.4292(5) 1.0022(3) 0.0493(18) Uani 1.0 4 d .
C70 C 0.4204(6) 0.4086(5) 0.9649(3) 0.0560(19) Uani 1.0 4 d .
C71 C 0.4632(5) 0.3358(5) 0.9627(3) 0.0499(18) Uani 1.0 4 d .
C72 C 0.4516(5) 0.2808(5) 0.9963(3) 0.0497(18) Uani 1.0 4 d .
C73 C 0.3206(8) 0.5029(5) 1.0047(3) 0.071(3) Uani 1.0 4 d .
C74 C 0.5160(6) 0.3134(6) 0.9243(3) 0.061(3) Uani 1.0 4 d .
C75 C 0.2889(5) 0.2491(4) 1.1005(2) 0.0397(15) Uani 1.0 4 d .
C76 C 0.2828(5) 0.2173(4) 1.1433(2) 0.0396(15) Uani 1.0 4 d .
C77 C 0.1971(5) 0.2207(4) 1.1651(2) 0.0441(16) Uani 1.0 4 d .
C78 C 0.1140(5) 0.2545(4) 1.1472(2) 0.0392(15) Uani 1.0 4 d .
C79 C 0.1200(5) 0.2854(4) 1.1062(2) 0.0406(15) Uani 1.0 4 d .
C80 C 0.2046(4) 0.2807(3) 1.08220(19) 0.0298(13) Uani 1.0 4 d .
C81 C 0.1931(6) 0.1875(5) 1.2101(3) 0.0511(18) Uani 1.0 4 d .
C82 C 0.0326(4) 0.3206(4) 1.0850(2) 0.0355(14) Uani 1.0 4 d .
B1 B 0.3900(5) 0.2374(4) 1.0745(3) 0.0323(15) Uani 1.0 4 d .
H5 H -0.0263 0.5136 0.7957 0.0420 Uiso 1.0 4 calc R
H6 H -0.1358 0.6125 0.7815 0.0472 Uiso 1.0 4 calc R
H7 H -0.2853 0.6121 0.8133 0.0483 Uiso 1.0 4 calc R
H8 H -0.3232 0.5168 0.8644 0.0475 Uiso 1.0 4 calc R
H9 H -0.2102 0.4204 0.8810 0.0397 Uiso 1.0 4 calc R
H11 H 0.1176 0.3176 0.8196 0.0453 Uiso 1.0 4 calc R
H12 H 0.2778 0.3542 0.8223 0.0615 Uiso 1.0 4 calc R
H13 H 0.3259 0.4670 0.8567 0.0619 Uiso 1.0 4 calc R
H14 H 0.2110 0.5474 0.8872 0.0602 Uiso 1.0 4 calc R
H15 H 0.0485 0.5178 0.8809 0.0495 Uiso 1.0 4 calc R
H17 H -0.1530 0.3565 0.7714 0.0453 Uiso 1.0 4 calc R
H18 H -0.2743 0.3807 0.7212 0.0507 Uiso 1.0 4 calc R
H20 H -0.4646 0.2703 0.7960 0.0661 Uiso 1.0 4 calc R
H21 H -0.3417 0.2394 0.8447 0.0512 Uiso 1.0 4 calc R
H22A H -0.5123 0.3827 0.7383 0.0937 Uiso 1.0 4 calc R
H22B H -0.4940 0.3048 0.7116 0.0937 Uiso 1.0 4 calc R
H22C H -0.4390 0.3830 0.6992 0.0937 Uiso 1.0 4 calc R
H28A H -0.2177 0.3121 0.9488 0.0677 Uiso 1.0 4 calc R
H28B H -0.1931 0.3195 0.9992 0.0677 Uiso 1.0 4 calc R
H28C H -0.2267 0.2379 0.9795 0.0677 Uiso 1.0 4 calc R
H29A H -0.0427 0.4206 0.9854 0.0603 Uiso 1.0 4 calc R
H29B H -0.0725 0.4193 0.9354 0.0603 Uiso 1.0 4 calc R
H29C H 0.0382 0.4272 0.9496 0.0603 Uiso 1.0 4 calc R
H30A H 0.1878 0.3360 0.9731 0.0545 Uiso 1.0 4 calc R
H30B H 0.1724 0.3445 0.9221 0.0545 Uiso 1.0 4 calc R
H30C H 0.2178 0.2666 0.9418 0.0545 Uiso 1.0 4 calc R
H31A H 0.1052 0.0878 0.9425 0.0565 Uiso 1.0 4 calc R
H31B H 0.1267 0.1098 0.9918 0.0565 Uiso 1.0 4 calc R
H31C H 0.1869 0.1500 0.9545 0.0565 Uiso 1.0 4 calc R
H32A H -0.0744 0.0984 1.0100 0.0615 Uiso 1.0 4 calc R
H32B H -0.0963 0.0759 0.9608 0.0615 Uiso 1.0 4 calc R
H32C H -0.1694 0.1302 0.9861 0.0615 Uiso 1.0 4 calc R
H34 H 0.0037 0.2403 0.7820 0.0429 Uiso 1.0 4 calc R
H35 H -0.0667 0.2390 0.7130 0.0481 Uiso 1.0 4 calc R
H36 H -0.1515 0.1317 0.6887 0.0521 Uiso 1.0 4 calc R
H37 H -0.1777 0.0285 0.7344 0.0574 Uiso 1.0 4 calc R
H38 H -0.1153 0.0294 0.8044 0.0466 Uiso 1.0 4 calc R
H40 H -0.1630 0.0719 0.8810 0.0436 Uiso 1.0 4 calc R
H41 H -0.2115 -0.0429 0.9130 0.0486 Uiso 1.0 4 calc R
H42 H -0.0987 -0.1383 0.9307 0.0494 Uiso 1.0 4 calc R
H43 H 0.0606 -0.1218 0.9125 0.0472 Uiso 1.0 4 calc R
H44 H 0.1122 -0.0066 0.8803 0.0440 Uiso 1.0 4 calc R
H46 H 0.1843 0.2198 0.8749 0.0482 Uiso 1.0 4 calc R
H47 H 0.3441 0.2137 0.8548 0.0595 Uiso 1.0 4 calc R
H48 H 0.3936 0.1183 0.8067 0.0615 Uiso 1.0 4 calc R
H49 H 0.2827 0.0314 0.7776 0.0561 Uiso 1.0 4 calc R
H50 H 0.1224 0.0372 0.7984 0.0468 Uiso 1.0 4 calc R
H52 H 0.4180 0.3444 1.1409 0.0461 Uiso 1.0 4 calc R
H54 H 0.6980 0.3119 1.1768 0.0529 Uiso 1.0 4 calc R
H56 H 0.5796 0.1883 1.0783 0.0428 Uiso 1.0 4 calc R
H60 H 0.4320 0.1103 1.1223 0.0558 Uiso 1.0 4 calc R
H62 H 0.3848 -0.0722 1.0419 0.0630 Uiso 1.0 4 calc R
H64 H 0.3480 0.1490 0.9982 0.0415 Uiso 1.0 4 calc R
H68 H 0.3232 0.3887 1.0607 0.0531 Uiso 1.0 4 calc R
H70 H 0.4255 0.4442 0.9417 0.0672 Uiso 1.0 4 calc R
H72 H 0.4801 0.2310 0.9940 0.0597 Uiso 1.0 4 calc R
H76 H 0.3378 0.1939 1.1565 0.0476 Uiso 1.0 4 calc R
H78 H 0.0557 0.2562 1.1627 0.0470 Uiso 1.0 4 calc R
H80 H 0.2046 0.2991 1.0534 0.0358 Uiso 1.0 4 calc R

loop_
_atom_site_aniso_label
_atom_site_aniso_U_11
_atom_site_aniso_U_22
_atom_site_aniso_U_33
_atom_site_aniso_U_12
_atom_site_aniso_U_13
_atom_site_aniso_U_23
Rh1 0.0285(3) 0.0302(3) 0.0244(3) 0.00171(19) -0.00562(16) -0.00073(19)
P1 0.0258(7) 0.0290(8) 0.0268(7) 0.0030(6) -0.0062(6) -0.0016(6)
F1 0.080(4) 0.061(3) 0.102(4) 0.015(3) -0.020(3) -0.042(3)
F2 0.065(3) 0.107(5) 0.070(4) -0.023(3) 0.020(3) -0.048(3)
F3 0.050(3) 0.101(4) 0.088(4) 0.002(3) -0.017(3) -0.064(3)
F4 0.031(2) 0.092(4) 0.078(3) 0.009(2) -0.016(2) -0.037(3)
F5 0.048(3) 0.064(3) 0.105(4) 0.014(3) -0.008(3) -0.013(3)
F6 0.055(3) 0.128(5) 0.053(3) 0.036(3) 0.015(3) 0.004(3)
F7 0.070(4) 0.229(10) 0.215(9) 0.024(5) 0.015(5) 0.170(8)
F8 0.184(7) 0.085(5) 0.127(6) 0.006(5) -0.095(6) 0.034(4)
F9 0.186(7) 0.070(4) 0.106(5) 0.048(5) -0.009(5) 0.016(4)
F10 0.041(3) 0.052(3) 0.080(3) 0.0014(19) 0.004(2) -0.008(3)
F11 0.100(4) 0.065(3) 0.053(3) -0.015(3) 0.015(3) -0.010(3)
F12 0.066(3) 0.072(4) 0.082(4) 0.030(3) -0.004(3) -0.037(3)
F13 0.059(3) 0.073(4) 0.154(6) 0.011(3) -0.023(4) -0.016(4)
F14 0.120(5) 0.061(4) 0.128(5) 0.010(4) 0.027(4) 0.033(4)
F15 0.154(6) 0.058(4) 0.065(4) 0.016(4) -0.003(4) -0.009(3)
F16 0.317(13) 0.119(7) 0.136(7) -0.079(8) 0.158(8) -0.044(6)
F17 0.067(4) 0.306(11) 0.053(4) 0.064(5) 0.009(3) -0.011(5)
F18 0.080(4) 0.207(8) 0.077(4) -0.055(5) 0.001(3) -0.066(5)
F19 0.128(5) 0.111(5) 0.079(4) 0.069(4) 0.024(4) 0.045(4)
F20 0.186(7) 0.086(4) 0.036(3) -0.034(4) -0.002(4) 0.000(3)
F21 0.084(4) 0.146(6) 0.075(4) -0.018(4) 0.006(3) 0.042(4)
F22 0.062(3) 0.057(3) 0.081(4) 0.006(3) 0.005(3) 0.028(3)
F23 0.042(2) 0.056(3) 0.043(3) 0.0025(18) -0.0141(17) -0.0139(19)
F24 0.057(3) 0.064(3) 0.044(3) 0.008(2) 0.0085(19) -0.003(2)
O1 0.029(2) 0.035(3) 0.031(2) -0.0006(17) -0.0027(17) 0.0035(18)
C1 0.031(3) 0.028(3) 0.022(3) 0.006(3) 0.001(3) -0.002(3)
C2 0.025(3) 0.038(4) 0.027(3) 0.011(3) -0.000(3) -0.007(3)
C3 0.042(4) 0.029(3) 0.021(3) 0.007(3) -0.002(3) -0.001(3)
C4 0.033(3) 0.031(3) 0.029(3) 0.004(3) -0.007(3) -0.003(3)
C5 0.038(4) 0.034(4) 0.034(4) 0.005(3) -0.001(3) -0.001(3)
C6 0.054(4) 0.031(4) 0.033(4) 0.001(3) -0.008(3) 0.002(3)
C7 0.045(4) 0.034(4) 0.041(4) 0.007(3) -0.008(3) -0.000(3)
C8 0.036(4) 0.038(4) 0.045(4) 0.006(3) -0.001(3) -0.008(3)
C9 0.038(3) 0.034(4) 0.027(3) 0.002(3) 0.002(3) -0.003(3)
C10 0.039(4) 0.038(4) 0.029(3) -0.001(3) -0.004(3) 0.002(3)
C11 0.035(4) 0.046(4) 0.032(4) -0.002(3) 0.000(3) -0.002(3)
C12 0.030(4) 0.076(6) 0.047(4) -0.005(4) 0.001(3) 0.003(4)
C13 0.041(4) 0.059(5) 0.055(5) -0.014(4) -0.014(4) 0.016(4)
C14 0.054(5) 0.039(4) 0.056(5) -0.011(4) -0.019(4) 0.008(4)
C15 0.049(4) 0.037(4) 0.038(4) -0.005(3) -0.012(3) 0.006(3)
C16 0.038(3) 0.030(3) 0.027(3) 0.007(3) -0.006(3) -0.005(3)
C17 0.040(4) 0.039(4) 0.035(4) 0.010(3) -0.009(3) -0.003(3)
C18 0.062(5) 0.035(4) 0.029(4) 0.015(3) -0.012(3) -0.001(3)
C19 0.047(4) 0.053(5) 0.052(5) 0.015(4) -0.026(4) -0.008(4)
C20 0.039(4) 0.066(5) 0.061(5) 0.009(4) -0.016(4) -0.001(4)
C21 0.039(4) 0.049(4) 0.040(4) 0.001(3) -0.008(3) 0.000(3)
C22 0.070(6) 0.099(7) 0.063(6) 0.027(5) -0.038(5) -0.004(5)
C23 0.037(3) 0.051(4) 0.017(3) 0.010(3) 0.003(3) -0.001(3)
C24 0.047(4) 0.039(4) 0.026(3) 0.007(3) -0.004(3) -0.002(3)
C25 0.040(3) 0.037(4) 0.021(3) -0.009(3) -0.008(3) -0.001(3)
C26 0.037(3) 0.035(4) 0.026(3) 0.003(3) -0.013(3) -0.001(3)
C27 0.042(4) 0.044(4) 0.018(3) -0.006(3) -0.006(3) 0.002(3)
C28 0.049(4) 0.087(6) 0.034(4) 0.016(4) 0.001(4) -0.008(4)
C29 0.072(5) 0.042(4) 0.037(4) 0.005(4) -0.005(4) -0.006(3)
C30 0.050(4) 0.055(5) 0.031(4) -0.018(4) -0.007(3) -0.003(3)
C31 0.047(4) 0.057(5) 0.036(4) 0.011(4) -0.019(3) -0.002(4)
C32 0.063(5) 0.063(5) 0.028(4) -0.019(4) -0.005(3) 0.010(4)
C33 0.023(3) 0.037(4) 0.033(3) 0.007(3) -0.006(3) -0.004(3)
C34 0.033(3) 0.043(4) 0.031(3) 0.007(3) -0.005(3) -0.001(3)
C35 0.042(4) 0.051(4) 0.028(3) 0.010(3) -0.002(3) 0.001(3)
C36 0.035(4) 0.062(5) 0.032(4) 0.012(3) -0.011(3) -0.010(4)
C37 0.044(4) 0.049(4) 0.050(4) 0.005(4) -0.020(4) -0.013(4)
C38 0.038(4) 0.039(4) 0.039(4) 0.005(3) -0.008(3) -0.003(3)
C39 0.031(3) 0.032(3) 0.028(3) 0.008(3) -0.006(3) -0.002(3)
C40 0.030(3) 0.038(4) 0.040(4) -0.001(3) -0.002(3) -0.003(3)
C41 0.038(4) 0.039(4) 0.044(4) -0.006(3) 0.006(3) -0.008(3)
C42 0.051(4) 0.036(4) 0.036(4) 0.000(3) 0.006(3) 0.000(3)
C43 0.046(4) 0.035(4) 0.036(4) 0.010(3) -0.003(3) 0.004(3)
C44 0.034(3) 0.037(4) 0.039(4) 0.009(3) -0.003(3) 0.002(3)
C45 0.028(3) 0.037(4) 0.027(3) 0.002(3) -0.003(3) 0.008(3)
C46 0.029(3) 0.053(4) 0.039(4) 0.002(3) -0.004(3) -0.006(3)
C47 0.028(3) 0.069(5) 0.051(5) -0.002(4) -0.006(3) -0.015(4)
C48 0.033(4) 0.069(5) 0.052(5) 0.013(4) -0.009(3) 0.007(4)
C49 0.039(4) 0.059(5) 0.042(4) 0.014(4) 0.002(3) -0.004(4)
C50 0.039(4) 0.038(4) 0.040(4) 0.004(3) -0.002(3) -0.004(3)
C51 0.028(3) 0.043(4) 0.031(3) 0.002(3) -0.002(3) -0.006(3)
C52 0.030(3) 0.048(4) 0.038(4) 0.002(3) -0.006(3) -0.007(3)
C53 0.038(4) 0.049(4) 0.041(4) -0.006(3) -0.003(3) -0.014(3)
C54 0.027(3) 0.060(5) 0.046(4) -0.004(3) -0.001(3) -0.018(4)
C55 0.029(3) 0.048(4) 0.042(4) 0.003(3) -0.005(3) -0.004(3)
C56 0.028(3) 0.045(4) 0.033(4) 0.000(3) -0.004(3) -0.008(3)
C57 0.033(4) 0.069(6) 0.065(5) 0.001(4) -0.006(4) -0.032(5)
C58 0.031(4) 0.067(5) 0.045(4) 0.006(4) -0.003(3) -0.013(4)
C59 0.027(3) 0.048(4) 0.054(4) 0.006(3) -0.003(3) -0.008(4)
C60 0.039(4) 0.043(4) 0.057(5) 0.001(3) -0.010(4) -0.007(4)
C61 0.037(4) 0.049(5) 0.069(5) 0.011(3) -0.003(4) -0.003(4)
C62 0.044(4) 0.041(4) 0.073(6) 0.003(3) -0.001(4) -0.013(4)
C63 0.034(4) 0.052(5) 0.059(5) 0.007(3) -0.002(4) -0.013(4)
C64 0.021(3) 0.041(4) 0.042(4) 0.004(3) -0.004(3) -0.004(3)
C65 0.053(5) 0.045(5) 0.102(8) 0.010(4) -0.024(5) 0.005(5)
C66 0.031(3) 0.040(4) 0.057(5) 0.001(3) 0.001(3) -0.021(4)
C67 0.037(4) 0.045(4) 0.038(4) -0.002(3) -0.002(3) -0.006(3)
C68 0.043(4) 0.034(4) 0.055(5) -0.000(3) -0.015(4) -0.003(3)
C69 0.037(4) 0.054(5) 0.057(5) -0.004(4) -0.003(4) -0.012(4)
C70 0.060(5) 0.058(5) 0.050(5) -0.003(4) -0.005(4) -0.000(4)
C71 0.043(4) 0.064(5) 0.042(4) -0.009(4) -0.003(3) -0.013(4)
C72 0.038(4) 0.070(5) 0.041(4) -0.004(4) -0.007(3) -0.013(4)
C73 0.110(8) 0.031(4) 0.071(6) -0.012(5) -0.029(6) 0.007(4)
C74 0.053(5) 0.088(7) 0.041(4) -0.019(5) 0.013(4) -0.007(5)
C75 0.039(4) 0.040(4) 0.039(4) 0.001(3) -0.005(3) -0.013(3)
C76 0.035(4) 0.049(4) 0.035(4) -0.003(3) -0.002(3) -0.010(3)
C77 0.052(4) 0.043(4) 0.037(4) 0.004(3) -0.005(3) 0.001(3)
C78 0.041(4) 0.042(4) 0.034(4) 0.002(3) -0.001(3) 0.002(3)
C79 0.042(4) 0.042(4) 0.037(4) -0.002(3) -0.004(3) -0.003(3)
C80 0.027(3) 0.029(3) 0.033(3) 0.001(3) -0.004(3) -0.003(3)
C81 0.051(5) 0.064(5) 0.039(4) 0.003(4) -0.001(4) 0.003(4)
C82 0.022(3) 0.035(4) 0.049(4) 0.001(3) -0.000(3) 0.000(3)
B1 0.023(3) 0.037(4) 0.036(4) 0.001(3) -0.004(3) -0.004(3)

loop_
_atom_type_symbol
_atom_type_description
_atom_type_scat_dispersion_real
_atom_type_scat_dispersion_imag
_atom_type_scat_source
C C 0.0033 0.0016
;
International Tables for Crystallography
(1992, Vol. C, Tables 4.2.6.8 and 6.1.1.4)
;
H H 0.0000 0.0000
;
International Tables for Crystallography
(1992, Vol. C, Table 6.1.1.4)
;
B B 0.0013 0.0007
;
International Tables for Crystallography
(1992, Vol. C, Tables 4.2.6.8 and 6.1.1.4)
;
F F 0.0171 0.0103
;
International Tables for Crystallography
(1992, Vol. C, Tables 4.2.6.8 and 6.1.1.4)
;
O O 0.0106 0.0060
;
International Tables for Crystallography
(1992, Vol. C, Tables 4.2.6.8 and 6.1.1.4)
;
P P 0.1023 0.0942
;
International Tables for Crystallography
(1992, Vol. C, Tables 4.2.6.8 and 6.1.1.4)
;
Rh Rh -1.1178 0.9187
;
International Tables for Crystallography
(1992, Vol. C, Tables 4.2.6.8 and 6.1.1.4)
;

loop_
_geom_angle_atom_site_label_1
_geom_angle_atom_site_label_2
_geom_angle_atom_site_label_3
_geom_angle
_geom_angle_publ_flag
P1 Rh1 O1 86.87(11) yes
P1 Rh1 C1 95.93(16) yes
P1 Rh1 C23 148.93(18) yes
P1 Rh1 C24 156.14(17) yes
P1 Rh1 C25 118.37(16) yes
P1 Rh1 C26 98.35(16) yes
P1 Rh1 C27 111.56(17) yes
O1 Rh1 C1 64.32(18) yes
O1 Rh1 C23 93.35(19) yes
O1 Rh1 C24 117.0(2) yes
O1 Rh1 C25 154.52(19) yes
O1 Rh1 C26 141.07(18) yes
O1 Rh1 C27 105.33(19) yes
C1 Rh1 C23 112.1(3) yes
C1 Rh1 C24 95.7(3) yes
C1 Rh1 C25 112.8(2) yes
C1 Rh1 C26 151.3(2) yes
C1 Rh1 C27 150.5(3) yes
C23 Rh1 C24 37.1(3) yes
C23 Rh1 C25 63.5(3) yes
C23 Rh1 C26 63.0(3) yes
C23 Rh1 C27 38.7(3) yes
C24 Rh1 C25 37.8(3) yes
C24 Rh1 C26 62.9(3) yes
C24 Rh1 C27 63.2(3) yes
C25 Rh1 C26 38.6(3) yes
C25 Rh1 C27 63.9(3) yes
C26 Rh1 C27 37.0(3) yes
Rh1 P1 C33 118.12(19) yes
Rh1 P1 C39 107.0(2) yes
Rh1 P1 C45 119.19(19) yes
C33 P1 C39 103.7(3) yes
C33 P1 C45 101.2(3) yes
C39 P1 C45 106.0(3) yes
Rh1 O1 C2 93.6(3) yes
Rh1 C1 C2 90.6(4) yes
Rh1 C1 C3 134.3(4) yes
C2 C1 C3 130.0(6) yes
O1 C2 C1 111.2(5) yes
O1 C2 C16 117.8(5) yes
C1 C2 C16 130.8(6) yes
C1 C3 C4 121.9(6) yes
C1 C3 C10 121.2(6) yes
C4 C3 C10 116.7(5) yes
C3 C4 C5 120.5(5) yes
C3 C4 C9 121.0(5) yes
C5 C4 C9 118.4(6) yes
C4 C5 C6 120.5(6) yes
C5 C6 C7 120.5(6) yes
C6 C7 C8 120.5(6) yes
C7 C8 C9 118.7(6) yes
C4 C9 C8 121.3(6) yes
C3 C10 C11 121.5(6) yes
C3 C10 C15 120.5(6) yes
C11 C10 C15 118.0(6) yes
C10 C11 C12 120.6(7) yes
C11 C12 C13 121.4(7) yes
C12 C13 C14 119.1(7) yes
C13 C14 C15 121.0(7) yes
C10 C15 C14 119.8(6) yes
C2 C16 C17 122.7(6) yes
C2 C16 C21 118.7(6) yes
C17 C16 C21 118.6(6) yes
C16 C17 C18 120.5(6) yes
C17 C18 C19 121.5(6) yes
C18 C19 C20 118.1(7) yes
C18 C19 C22 121.9(7) yes
C20 C19 C22 120.0(7) yes
C19 C20 C21 120.8(7) yes
C16 C21 C20 120.4(6) yes
Rh1 C23 C24 72.9(4) yes
Rh1 C23 C27 71.4(3) yes
Rh1 C23 C28 123.9(4) yes
C24 C23 C27 108.5(6) yes
C24 C23 C28 126.2(7) yes
C27 C23 C28 125.2(6) yes
Rh1 C24 C23 70.0(4) yes
Rh1 C24 C25 69.7(4) yes
Rh1 C24 C29 129.9(5) yes
C23 C24 C25 108.6(6) yes
C23 C24 C29 124.7(6) yes
C25 C24 C29 126.5(6) yes
Rh1 C25 C24 72.5(4) yes
Rh1 C25 C26 71.9(4) yes
Rh1 C25 C30 133.4(4) yes
C24 C25 C26 106.9(5) yes
C24 C25 C30 125.5(6) yes
C26 C25 C30 125.6(6) yes
Rh1 C26 C25 69.5(3) yes
Rh1 C26 C27 71.0(4) yes
Rh1 C26 C31 129.0(5) yes
C25 C26 C27 108.6(5) yes
C25 C26 C31 124.9(6) yes
C27 C26 C31 126.4(6) yes
Rh1 C27 C23 69.9(3) yes
Rh1 C27 C26 71.9(4) yes
Rh1 C27 C32 128.4(4) yes
C23 C27 C26 107.2(6) yes
C23 C27 C32 124.4(6) yes
C26 C27 C32 128.0(6) yes
P1 C33 C34 118.4(5) yes
P1 C33 C38 123.1(5) yes
C34 C33 C38 118.4(6) yes
C33 C34 C35 119.9(6) yes
C34 C35 C36 120.8(6) yes
C35 C36 C37 119.9(6) yes
C36 C37 C38 120.8(7) yes
C33 C38 C37 120.2(6) yes
P1 C39 C40 117.8(5) yes
P1 C39 C44 123.8(5) yes
C40 C39 C44 118.4(6) yes
C39 C40 C41 121.0(6) yes
C40 C41 C42 120.1(6) yes
C41 C42 C43 119.8(6) yes
C42 C43 C44 121.0(6) yes
C39 C44 C43 119.6(6) yes
P1 C45 C46 120.1(5) yes
P1 C45 C50 121.1(5) yes
C46 C45 C50 118.8(6) yes
C45 C46 C47 120.9(6) yes
C46 C47 C48 119.8(7) yes
C47 C48 C49 120.3(7) yes
C48 C49 C50 119.5(7) yes
C45 C50 C49 120.7(6) yes
C52 C51 C56 116.4(6) yes
C52 C51 B1 122.0(5) yes
C56 C51 B1 121.6(6) yes
C51 C52 C53 121.7(6) yes
C52 C53 C54 120.5(6) yes
C52 C53 C57 118.1(6) yes
C54 C53 C57 121.3(6) yes
C53 C54 C55 118.5(6) yes
C54 C55 C56 120.4(6) yes
C54 C55 C58 120.7(6) yes
C56 C55 C58 118.9(6) yes
C51 C56 C55 122.3(6) yes
F1 C57 F2 104.7(6) yes
F1 C57 F3 105.3(7) yes
F1 C57 C53 112.9(7) yes
F2 C57 F3 107.2(7) yes
F2 C57 C53 112.3(7) yes
F3 C57 C53 113.7(6) yes
F4 C58 F5 104.0(6) yes
F4 C58 F6 109.2(6) yes
F4 C58 C55 114.0(6) yes
F5 C58 F6 104.3(7) yes
F5 C58 C55 111.6(6) yes
F6 C58 C55 113.0(6) yes
C60 C59 C64 115.5(6) yes
C60 C59 B1 116.9(6) yes
C64 C59 B1 127.0(6) yes
C59 C60 C61 121.8(7) yes
C60 C61 C62 121.8(7) yes
C60 C61 C65 118.3(7) yes
C62 C61 C65 119.6(7) yes
C61 C62 C63 117.3(7) yes
C62 C63 C64 121.0(7) yes
C62 C63 C66 118.6(7) yes
C64 C63 C66 120.3(7) yes
C59 C64 C63 122.4(6) yes
F7 C65 F8 113.5(10) yes
F7 C65 F9 104.8(8) yes
F7 C65 C61 114.4(8) yes
F8 C65 F9 99.6(8) yes
F8 C65 C61 112.7(7) yes
F9 C65 C61 110.4(8) yes
F10 C66 F11 107.1(6) yes
F10 C66 F12 108.2(6) yes
F10 C66 C63 111.3(6) yes
F11 C66 F12 106.2(6) yes
F11 C66 C63 113.1(6) yes
F12 C66 C63 110.7(6) yes
C68 C67 C72 117.6(7) yes
C68 C67 B1 120.9(6) yes
C72 C67 B1 121.3(6) yes
C67 C68 C69 121.4(7) yes
C68 C69 C70 120.0(7) yes
C68 C69 C73 119.3(7) yes
C70 C69 C73 120.5(7) yes
C69 C70 C71 119.3(7) yes
C70 C71 C72 120.6(7) yes
C70 C71 C74 120.1(7) yes
C72 C71 C74 119.2(7) yes
C67 C72 C71 121.0(7) yes
F13 C73 F14 101.4(7) yes
F13 C73 F15 106.7(8) yes
F13 C73 C69 114.9(7) yes
F14 C73 F15 103.7(7) yes
F14 C73 C69 113.6(8) yes
F15 C73 C69 115.1(8) yes
F16 C74 F17 100.7(8) yes
F16 C74 F18 104.8(8) yes
F16 C74 C71 114.1(8) yes
F17 C74 F18 104.1(8) yes
F17 C74 C71 114.1(7) yes
F18 C74 C71 117.1(7) yes
C76 C75 C80 117.3(6) yes
C76 C75 B1 118.0(6) yes
C80 C75 B1 124.3(6) yes
C75 C76 C77 120.1(6) yes
C76 C77 C78 122.4(6) yes
C76 C77 C81 118.9(6) yes
C78 C77 C81 118.8(6) yes
C77 C78 C79 117.5(6) yes
C78 C79 C80 122.0(6) yes
C78 C79 C82 119.8(6) yes
C80 C79 C82 118.0(6) yes
C75 C80 C79 120.6(6) yes
F19 C81 F20 107.6(7) yes
F19 C81 F21 105.1(7) yes
F19 C81 C77 112.6(7) yes
F20 C81 F21 105.2(7) yes
F20 C81 C77 113.5(7) yes
F21 C81 C77 112.3(6) yes
F22 C82 F23 107.7(6) yes
F22 C82 F24 106.9(5) yes
F22 C82 C79 112.5(5) yes
F23 C82 F24 106.9(5) yes
F23 C82 C79 110.4(5) yes
F24 C82 C79 112.1(6) yes
C51 B1 C59 111.2(5) yes
C51 B1 C67 102.6(5) yes
C51 B1 C75 110.8(5) yes
C59 B1 C67 114.4(6) yes
C59 B1 C75 106.3(5) yes
C67 B1 C75 111.5(5) yes
C4 C5 H5 119.739 no
C6 C5 H5 119.756 no
C5 C6 H6 119.769 no
C7 C6 H6 119.768 no
C6 C7 H7 119.772 no
C8 C7 H7 119.775 no
C7 C8 H8 120.642 no
C9 C8 H8 120.618 no
C4 C9 H9 119.336 no
C8 C9 H9 119.326 no
C10 C11 H11 119.697 no
C12 C11 H11 119.713 no
C11 C12 H12 119.291 no
C13 C12 H12 119.302 no
C12 C13 H13 120.457 no
C14 C13 H13 120.447 no
C13 C14 H14 119.484 no
C15 C14 H14 119.482 no
C10 C15 H15 120.098 no
C14 C15 H15 120.092 no
C16 C17 H17 119.761 no
C18 C17 H17 119.745 no
C17 C18 H18 119.283 no
C19 C18 H18 119.266 no
C19 C20 H20 119.583 no
C21 C20 H20 119.569 no
C16 C21 H21 119.824 no
C20 C21 H21 119.816 no
C19 C22 H22A 109.468 no
C19 C22 H22B 109.462 no
C19 C22 H22C 109.478 no
H22A C22 H22B 109.468 no
H22A C22 H22C 109.472 no
H22B C22 H22C 109.480 no
C23 C28 H28A 109.467 no
C23 C28 H28B 109.479 no
C23 C28 H28C 109.465 no
H28A C28 H28B 109.474 no
H28A C28 H28C 109.459 no
H28B C28 H28C 109.483 no
C24 C29 H29A 109.475 no
C24 C29 H29B 109.473 no
C24 C29 H29C 109.477 no
H29A C29 H29B 109.464 no
H29A C29 H29C 109.462 no
H29B C29 H29C 109.476 no
C25 C30 H30A 109.463 no
C25 C30 H30B 109.473 no
C25 C30 H30C 109.476 no
H30A C30 H30B 109.466 no
H30A C30 H30C 109.482 no
H30B C30 H30C 109.467 no
C26 C31 H31A 109.471 no
C26 C31 H31B 109.471 no
C26 C31 H31C 109.470 no
H31A C31 H31B 109.468 no
H31A C31 H31C 109.462 no
H31B C31 H31C 109.485 no
C27 C32 H32A 109.474 no
C27 C32 H32B 109.475 no
C27 C32 H32C 109.480 no
H32A C32 H32B 109.456 no
H32A C32 H32C 109.469 no
H32B C32 H32C 109.473 no
C33 C34 H34 120.053 no
C35 C34 H34 120.048 no
C34 C35 H35 119.584 no
C36 C35 H35 119.586 no
C35 C36 H36 120.047 no
C37 C36 H36 120.050 no
C36 C37 H37 119.628 no
C38 C37 H37 119.617 no
C33 C38 H38 119.909 no
C37 C38 H38 119.924 no
C39 C40 H40 119.488 no
C41 C40 H40 119.501 no
C40 C41 H41 119.932 no
C42 C41 H41 119.948 no
C41 C42 H42 120.096 no
C43 C42 H42 120.090 no
C42 C43 H43 119.497 no
C44 C43 H43 119.499 no
C39 C44 H44 120.202 no
C43 C44 H44 120.220 no
C45 C46 H46 119.538 no
C47 C46 H46 119.548 no
C46 C47 H47 120.111 no
C48 C47 H47 120.112 no
C47 C48 H48 119.850 no
C49 C48 H48 119.874 no
C48 C49 H49 120.244 no
C50 C49 H49 120.243 no
C45 C50 H50 119.629 no
C49 C50 H50 119.630 no
C51 C52 H52 119.116 no
C53 C52 H52 119.134 no
C53 C54 H54 120.749 no
C55 C54 H54 120.756 no
C51 C56 H56 118.832 no
C55 C56 H56 118.826 no
C59 C60 H60 119.101 no
C61 C60 H60 119.079 no
C61 C62 H62 121.376 no
C63 C62 H62 121.354 no
C59 C64 H64 118.778 no
C63 C64 H64 118.780 no
C67 C68 H68 119.279 no
C69 C68 H68 119.287 no
C69 C70 H70 120.345 no
C71 C70 H70 120.348 no
C67 C72 H72 119.485 no
C71 C72 H72 119.503 no
C75 C76 H76 119.963 no
C77 C76 H76 119.984 no
C77 C78 H78 121.235 no
C79 C78 H78 121.243 no
C75 C80 H80 119.715 no
C79 C80 H80 119.707 no

loop_
_geom_bond_atom_site_label_1
_geom_bond_atom_site_label_2
_geom_bond_distance
_geom_bond_publ_flag
Rh1 P1 2.3315(16) yes
Rh1 O1 2.141(4) yes
Rh1 C1 2.101(6) yes
Rh1 C23 2.199(6) yes
Rh1 C24 2.236(7) yes
Rh1 C25 2.199(6) yes
Rh1 C26 2.230(6) yes
Rh1 C27 2.219(6) yes
P1 C33 1.828(6) yes
P1 C39 1.811(6) yes
P1 C45 1.829(6) yes
F1 C57 1.336(10) yes
F2 C57 1.339(9) yes
F3 C57 1.330(9) yes
F4 C58 1.319(8) yes
F5 C58 1.360(10) yes
F6 C58 1.320(9) yes
F7 C65 1.224(12) yes
F8 C65 1.263(12) yes
F9 C65 1.341(11) yes
F10 C66 1.317(8) yes
F11 C66 1.324(9) yes
F12 C66 1.328(8) yes
F13 C73 1.337(12) yes
F14 C73 1.360(11) yes
F15 C73 1.334(11) yes
F16 C74 1.316(13) yes
F17 C74 1.300(11) yes
F18 C74 1.272(11) yes
F19 C81 1.294(10) yes
F20 C81 1.293(10) yes
F21 C81 1.324(10) yes
F22 C82 1.322(8) yes
F23 C82 1.345(8) yes
F24 C82 1.328(8) yes
O1 C2 1.285(7) yes
C1 C2 1.449(8) yes
C1 C3 1.350(8) yes
C2 C16 1.476(8) yes
C3 C4 1.496(8) yes
C3 C10 1.487(9) yes
C4 C5 1.394(9) yes
C4 C9 1.396(8) yes
C5 C6 1.379(9) yes
C6 C7 1.376(10) yes
C7 C8 1.393(9) yes
C8 C9 1.389(9) yes
C10 C11 1.384(9) yes
C10 C15 1.420(9) yes
C11 C12 1.381(9) yes
C12 C13 1.365(11) yes
C13 C14 1.380(11) yes
C14 C15 1.378(10) yes
C16 C17 1.387(9) yes
C16 C21 1.394(9) yes
C17 C18 1.380(9) yes
C18 C19 1.379(10) yes
C19 C20 1.395(11) yes
C19 C22 1.521(11) yes
C20 C21 1.384(10) yes
C23 C24 1.412(9) yes
C23 C27 1.463(9) yes
C23 C28 1.485(10) yes
C24 C25 1.436(9) yes
C24 C29 1.486(10) yes
C25 C26 1.465(9) yes
C25 C30 1.489(9) yes
C26 C27 1.413(9) yes
C26 C31 1.488(9) yes
C27 C32 1.492(10) yes
C33 C34 1.388(9) yes
C33 C38 1.407(9) yes
C34 C35 1.395(9) yes
C35 C36 1.367(10) yes
C36 C37 1.363(10) yes
C37 C38 1.384(10) yes
C39 C40 1.400(8) yes
C39 C44 1.398(9) yes
C40 C41 1.377(9) yes
C41 C42 1.381(10) yes
C42 C43 1.370(10) yes
C43 C44 1.396(9) yes
C45 C46 1.374(9) yes
C45 C50 1.388(9) yes
C46 C47 1.377(9) yes
C47 C48 1.384(11) yes
C48 C49 1.370(10) yes
C49 C50 1.386(9) yes
C51 C52 1.397(9) yes
C51 C56 1.394(8) yes
C51 B1 1.643(9) yes
C52 C53 1.403(9) yes
C53 C54 1.396(9) yes
C53 C57 1.490(11) yes
C54 C55 1.379(10) yes
C55 C56 1.403(9) yes
C55 C58 1.492(9) yes
C59 C60 1.437(10) yes
C59 C64 1.398(10) yes
C59 B1 1.619(10) yes
C60 C61 1.377(10) yes
C61 C62 1.402(12) yes
C61 C65 1.529(13) yes
C62 C63 1.403(11) yes
C63 C64 1.399(10) yes
C63 C66 1.498(11) yes
C67 C68 1.410(10) yes
C67 C72 1.419(10) yes
C67 B1 1.667(10) yes
C68 C69 1.421(10) yes
C69 C70 1.413(11) yes
C69 C73 1.442(11) yes
C70 C71 1.392(12) yes
C71 C72 1.422(11) yes
C71 C74 1.462(11) yes
C75 C76 1.441(9) yes
C75 C80 1.404(9) yes
C75 B1 1.647(9) yes
C76 C77 1.385(10) yes
C77 C78 1.401(10) yes
C77 C81 1.510(10) yes
C78 C79 1.385(9) yes
C79 C80 1.406(9) yes
C79 C82 1.501(9) yes
C5 H5 0.950 no
C6 H6 0.950 no
C7 H7 0.950 no
C8 H8 0.950 no
C9 H9 0.950 no
C11 H11 0.950 no
C12 H12 0.950 no
C13 H13 0.950 no
C14 H14 0.950 no
C15 H15 0.950 no
C17 H17 0.950 no
C18 H18 0.950 no
C20 H20 0.950 no
C21 H21 0.950 no
C22 H22A 0.980 no
C22 H22B 0.980 no
C22 H22C 0.980 no
C28 H28A 0.980 no
C28 H28B 0.980 no
C28 H28C 0.980 no
C29 H29A 0.980 no
C29 H29B 0.980 no
C29 H29C 0.980 no
C30 H30A 0.980 no
C30 H30B 0.980 no
C30 H30C 0.980 no
C31 H31A 0.980 no
C31 H31B 0.980 no
C31 H31C 0.980 no
C32 H32A 0.980 no
C32 H32B 0.980 no
C32 H32C 0.980 no
C34 H34 0.950 no
C35 H35 0.950 no
C36 H36 0.950 no
C37 H37 0.950 no
C38 H38 0.950 no
C40 H40 0.950 no
C41 H41 0.950 no
C42 H42 0.950 no
C43 H43 0.950 no
C44 H44 0.950 no
C46 H46 0.950 no
C47 H47 0.950 no
C48 H48 0.950 no
C49 H49 0.950 no
C50 H50 0.950 no
C52 H52 0.950 no
C54 H54 0.950 no
C56 H56 0.950 no
C60 H60 0.950 no
C62 H62 0.950 no
C64 H64 0.950 no
C68 H68 0.950 no
C70 H70 0.950 no
C72 H72 0.950 no
C76 H76 0.950 no
C78 H78 0.950 no
C80 H80 0.950 no

loop_
_geom_contact_atom_site_label_1
_geom_contact_atom_site_label_2
_geom_contact_distance
_geom_contact_publ_flag
_geom_contact_site_symmetry_2
P1 C2 3.460(6) no .
F1 C52 2.913(9) no .
F1 C54 3.488(9) no .
F2 C52 2.949(8) no .
F2 C54 3.412(9) no .
F3 C54 2.753(9) no .
F4 C54 2.733(8) no .
F5 C54 3.413(9) no .
F5 C56 2.964(8) no .
F6 C54 3.452(9) no .
F6 C56 2.911(8) no .
F7 C60 3.182(12) no .
F7 C62 3.119(12) no .
F8 C60 2.779(10) no .
F8 C62 3.547(11) no .
F9 C60 3.558(10) no .
F9 C62 2.803(10) no .
F10 C62 3.108(9) no .
F10 C64 3.229(8) no .
F11 C64 2.775(8) no .
F12 C62 2.757(10) no .
F12 C64 3.548(8) no .
F13 C68 3.144(9) no .
F13 C70 3.235(10) no .
F14 C70 2.754(10) no .
F15 C68 2.842(9) no .
F15 C70 3.568(10) no .
F16 C70 2.755(13) no .
F17 C70 3.514(11) no .
F17 C72 2.821(9) no .
F18 C70 3.244(11) no .
F18 C72 3.139(9) no .
F19 C76 2.752(9) no .
F19 C78 3.558(9) no .
F20 C76 3.195(8) no .
F20 C78 3.177(8) no .
F21 C76 3.566(9) no .
F21 C78 2.768(9) no .
F22 C78 3.513(8) no .
F22 C80 2.844(7) no .
F23 C78 3.282(8) no .
F23 C80 3.024(7) no .
F24 C78 2.711(8) no .
O1 C3 3.528(7) no .
O1 C21 2.783(8) no .
O1 C28 3.292(8) no .
O1 C33 3.289(7) no .
O1 C40 3.448(8) no .
C1 C9 3.016(8) no .
C1 C11 3.033(8) no .
C1 C17 3.187(8) no .
C1 C29 3.527(9) no .
C1 C33 3.583(8) no .
C1 C34 3.334(9) no .
C2 C4 3.094(9) no .
C2 C9 3.106(9) no .
C2 C33 3.324(8) no .
C2 C34 3.283(9) no .
C3 C16 3.335(8) no .
C3 C17 3.411(9) no .
C3 C29 3.393(9) no .
C4 C7 2.785(9) no .
C4 C15 2.996(9) no .
C4 C16 3.344(8) no .
C4 C17 3.169(9) no .
C5 C8 2.782(9) no .
C5 C10 3.006(9) no .
C5 C15 3.155(9) no .
C6 C9 2.759(9) no .
C9 C16 3.174(9) no .
C9 C17 3.323(9) no .
C10 C13 2.797(10) no .
C10 C29 3.546(9) no .
C11 C14 2.756(10) no .
C11 C46 3.379(10) no .
C12 C15 2.754(10) no .
C15 C29 3.467(10) no .
C16 C19 2.804(9) no .
C16 C34 3.541(9) no .
C17 C20 2.758(10) no .
C17 C34 3.522(9) no .
C17 C35 3.464(9) no .
C18 C21 2.755(9) no .
C28 C29 3.138(11) no .
C28 C32 3.164(12) no .
C29 C30 3.187(10) no .
C30 C31 3.187(10) no .
C31 C32 3.214(10) no .
C31 C39 3.592(9) no .
C31 C44 3.553(9) no .
C32 C40 3.290(9) no .
C32 C41 3.568(10) no .
C33 C36 2.788(9) no .
C33 C40 3.374(9) no .
C33 C50 3.195(8) no .
C34 C37 2.763(10) no .
C34 C45 3.326(8) no .
C35 C38 2.753(9) no .
C38 C39 3.083(9) no .
C38 C40 3.236(9) no .
C39 C42 2.792(9) no .
C39 C50 3.412(9) no .
C40 C43 2.754(9) no .
C41 C44 2.776(9) no .
C44 C45 3.157(9) no .
C44 C50 3.308(9) no .
C45 C48 2.770(9) no .
C46 C49 2.758(10) no .
C47 C50 2.750(10) no .
C51 C54 2.847(9) no .
C51 C60 3.083(9) no .
C51 C68 3.361(9) no .
C51 C72 3.414(9) no .
C51 C76 3.137(9) no .
C52 C55 2.767(9) no .
C52 C67 3.392(9) no .
C52 C75 3.075(9) no .
C52 C76 3.224(9) no .
C53 C56 2.756(9) no .
C56 C59 3.067(9) no .
C56 C60 3.183(9) no .
C56 C67 3.404(9) no .
C59 C62 2.874(10) no .
C59 C72 3.167(11) no .
C59 C76 3.252(10) no .
C59 C80 3.574(9) no .
C60 C63 2.771(11) no .
C60 C75 3.239(9) no .
C60 C76 3.238(10) no .
C61 C64 2.767(10) no .
C64 C67 3.230(10) no .
C64 C72 3.190(10) no .
C64 C75 3.564(9) no .
C67 C70 2.862(11) no .
C67 C80 3.130(9) no .
C68 C71 2.805(10) no .
C68 C75 3.112(10) no .
C68 C80 3.058(9) no .
C69 C72 2.809(11) no .
C75 C78 2.857(9) no .
C76 C79 2.782(9) no .
C77 C80 2.779(9) no .
F1 C8 3.574(8) no 3_567
F2 C48 3.477(9) no 4_555
F3 C36 3.577(8) no 4_655
F3 C37 3.358(8) no 4_655
F4 F24 3.052(6) no 1_655
F4 C35 3.327(8) no 4_655
F4 C36 3.398(9) no 4_655
F5 F10 3.527(7) no 3_657
F5 F12 3.410(7) no 3_657
F6 F23 3.366(6) no 1_655
F6 F24 3.583(7) no 1_655
F7 C40 3.451(9) no 3_557
F8 C48 3.253(10) no 3_657
F9 F11 3.067(9) no 3_657
F9 F17 3.297(11) no 3_657
F9 F18 3.006(10) no 3_657
F9 C48 3.566(10) no 3_657
F10 F5 3.527(7) no 3_657
F10 C31 3.024(8) no .
F10 C32 3.112(9) no 3_557
F11 F9 3.067(9) no 3_657
F11 C31 3.553(9) no .
F11 C61 3.550(9) no 3_657
F12 F5 3.410(7) no 3_657
F12 C56 3.495(8) no 3_657
F12 C59 3.448(8) no 3_657
F12 C60 3.284(9) no 3_657
F12 C61 3.252(9) no 3_657
F12 C62 3.386(9) no 3_657
F12 C63 3.507(8) no 3_657
F12 C64 3.562(7) no 3_657
F14 C70 3.572(10) no 3_667
F14 C71 3.570(10) no 3_667
F15 F16 2.850(11) no 3_667
F15 F17 3.571(11) no 3_667
F15 C8 3.527(9) no 3_567
F15 C9 3.510(8) no 3_567
F15 C74 3.559(11) no 3_667
F16 F15 2.850(11) no 3_667
F16 C21 3.556(12) no 1_655
F17 F9 3.297(11) no 3_657
F17 F15 3.571(11) no 3_667
F17 C28 3.269(9) no 1_655
F18 F9 3.006(10) no 3_657
F18 C47 3.315(10) no .
F20 C11 3.571(8) no 4_555
F21 C11 3.577(9) no 4_555
F21 C34 3.580(9) no 4_555
F21 C35 3.573(9) no 4_555
F22 C29 3.520(9) no .
F23 F6 3.366(6) no 1_455
F23 C23 3.000(7) no .
F23 C24 3.182(7) no .
F23 C25 3.476(7) no .
F23 C26 3.386(7) no .
F23 C27 3.126(7) no .
F23 C28 3.583(8) no .
F23 C42 3.414(8) no 3_557
F23 C43 3.483(8) no 3_557
F24 F4 3.052(6) no 1_455
F24 F6 3.583(7) no 1_455
F24 C14 3.580(9) no 3_567
F24 C15 3.279(8) no 3_567
F24 C36 3.535(8) no 4_555
C6 C49 3.407(10) no 2_556
C6 C50 3.449(9) no 2_556
C6 C78 3.424(9) no 3_567
C7 C78 3.586(9) no 3_567
C8 F1 3.574(8) no 3_567
C8 F15 3.527(9) no 3_567
C9 F15 3.510(8) no 3_567
C11 F20 3.571(8) no 4_554
C11 F21 3.577(9) no 4_554
C14 F24 3.580(9) no 3_567
C15 F24 3.279(8) no 3_567
C21 F16 3.556(12) no 1_455
C23 F23 3.000(7) no .
C24 F23 3.182(7) no .
C25 F23 3.476(7) no .
C26 F23 3.386(7) no .
C27 F23 3.126(7) no .
C28 F17 3.269(9) no 1_455
C28 F23 3.583(8) no .
C29 F22 3.520(9) no .
C31 F10 3.024(8) no .
C31 F11 3.553(9) no .
C32 F10 3.112(9) no 3_557
C34 F21 3.580(9) no 4_554
C35 F4 3.327(8) no 4_454
C35 F21 3.573(9) no 4_554
C36 F3 3.577(8) no 4_454
C36 F4 3.398(9) no 4_454
C36 F24 3.535(8) no 4_554
C37 F3 3.358(8) no 4_454
C40 F7 3.451(9) no 3_557
C42 F23 3.414(8) no 3_557
C42 C78 3.461(9) no 3_557
C42 C79 3.453(10) no 3_557
C43 F23 3.483(8) no 3_557
C47 F18 3.315(10) no .
C48 F2 3.477(9) no 4_554
C48 F8 3.253(10) no 3_657
C48 F9 3.566(10) no 3_657
C49 C6 3.407(10) no 2_546
C50 C6 3.449(9) no 2_546
C56 F12 3.495(8) no 3_657
C59 F12 3.448(8) no 3_657
C60 F12 3.284(9) no 3_657
C61 F11 3.550(9) no 3_657
C61 F12 3.252(9) no 3_657
C62 F12 3.386(9) no 3_657
C63 F12 3.507(8) no 3_657
C64 F12 3.562(7) no 3_657
C70 F14 3.572(10) no 3_667
C71 F14 3.570(10) no 3_667
C74 F15 3.559(11) no 3_667
C78 C6 3.424(9) no 3_567
C78 C7 3.586(9) no 3_567
C78 C42 3.461(9) no 3_557
C79 C42 3.453(10) no 3_557
Rh1 H28A 3.2565 no .
Rh1 H29B 3.4087 no .
Rh1 H30B 3.4948 no .
Rh1 H31A 3.4005 no .
Rh1 H32B 3.3950 no .
Rh1 H40 3.3728 no .
Rh1 H46 3.1747 no .
P1 H31A 3.1506 no .
P1 H34 2.8435 no .
P1 H38 2.9673 no .
P1 H40 2.8202 no .
P1 H44 2.9632 no .
P1 H46 2.8611 no .
P1 H50 2.8996 no .
F1 H52 2.7328 no .
F2 H52 2.8248 no .
F3 H54 2.4496 no .
F4 H54 2.4202 no .
F5 H56 2.8412 no .
F6 H56 2.7289 no .
F7 H60 3.2413 no .
F7 H62 3.1649 no .
F8 H60 2.5039 no .
F9 H62 2.5593 no .
F10 H62 3.1339 no .
F10 H64 3.2863 no .
F11 H64 2.4794 no .
F12 H62 2.5290 no .
F13 H68 3.1694 no .
F13 H70 3.3225 no .
F14 H70 2.4658 no .
F15 H68 2.5993 no .
F16 H70 2.4860 no .
F17 H72 2.5951 no .
F18 H70 3.3233 no .
F18 H72 3.1368 no .
F19 H76 2.4785 no .
F20 H76 3.2412 no .
F20 H78 3.2262 no .
F21 H78 2.5094 no .
F22 H80 2.6388 no .
F23 H78 3.4276 no .
F23 H80 2.9602 no .
F24 H78 2.4078 no .
O1 H9 3.3993 no .
O1 H21 2.4811 no .
O1 H28A 2.8405 no .
O1 H28C 3.3828 no .
O1 H40 2.6666 no .
C1 H9 2.7851 no .
C1 H11 2.8228 no .
C1 H17 2.9133 no .
C1 H29B 3.0469 no .
C1 H34 2.8300 no .
C2 H9 2.6949 no .
C2 H17 2.6887 no .
C2 H21 2.6198 no .
C2 H28A 3.3004 no .
C2 H34 3.1710 no .
C3 H5 2.6661 no .
C3 H9 2.6723 no .
C3 H11 2.6681 no .
C3 H15 2.6916 no .
C3 H17 2.8930 no .
C3 H29B 2.8146 no .
C3 H29C 3.3774 no .
C3 H34 3.3605 no .
C4 H6 3.2631 no .
C4 H8 3.2849 no .
C4 H15 2.7261 no .
C4 H17 2.7751 no .
C4 H29B 3.0798 no .
C5 H7 3.2466 no .
C5 H9 3.2542 no .
C5 H15 2.8702 no .
C5 H17 3.0998 no .
C6 H8 3.2629 no .
C7 H5 3.2463 no .
C7 H9 3.2512 no .
C8 H6 3.2595 no .
C9 H5 3.2572 no .
C9 H7 3.2534 no .
C9 H15 3.5953 no .
C9 H17 3.3260 no .
C9 H29B 2.9550 no .
C10 H5 2.7384 no .
C10 H12 3.2535 no .
C10 H14 3.2787 no .
C10 H29B 3.2900 no .
C10 H29C 3.1185 no .
C10 H30B 2.8975 no .
C11 H5 3.5863 no .
C11 H13 3.2518 no .
C11 H15 3.2649 no .
C11 H30B 2.8246 no .
C11 H34 3.2247 no .
C11 H46 2.8972 no .
C12 H14 3.2223 no .
C12 H30B 2.9279 no .
C12 H46 3.2022 no .
C12 H47 3.4198 no .
C13 H11 3.2447 no .
C13 H15 3.2553 no .
C13 H30B 3.0717 no .
C14 H12 3.2235 no .
C14 H29C 3.4698 no .
C14 H30B 3.1189 no .
C15 H5 2.8788 no .
C15 H11 3.2682 no .
C15 H13 3.2578 no .
C15 H29B 3.3067 no .
C15 H29C 2.7823 no .
C15 H30B 3.0694 no .
C16 H9 2.9929 no .
C16 H18 3.2544 no .
C16 H20 3.2643 no .
C17 H9 3.5340 no .
C17 H21 3.2512 no .
C17 H34 3.4985 no .
C17 H35 3.3653 no .
C18 H20 3.2387 no .
C18 H22A 3.1527 no .
C18 H22B 3.1522 no .
C18 H22C 2.5871 no .
C19 H17 3.2576 no .
C19 H21 3.2708 no .
C20 H18 3.2388 no .
C20 H22A 2.7645 no .
C20 H22B 2.7745 no .
C20 H22C 3.3194 no .
C21 H9 3.5853 no .
C21 H17 3.2523 no .
C22 H18 2.6873 no .
C22 H20 2.6696 no .
C23 H29A 2.8185 no .
C23 H29B 2.8302 no .
C23 H29C 3.3455 no .
C23 H32A 3.1889 no .
C23 H32B 3.2664 no .
C23 H32C 2.6648 no .
C24 H28A 2.8433 no .
C24 H28B 2.8489 no .
C24 H28C 3.3552 no .
C24 H30A 2.8601 no .
C24 H30B 2.8544 no .
C24 H30C 3.3771 no .
C25 H29A 3.1968 no .
C25 H29B 3.2402 no .
C25 H29C 2.6772 no .
C25 H31A 3.2572 no .
C25 H31B 3.2052 no .
C25 H31C 2.6692 no .
C25 H46 2.9704 no .
C26 H30A 3.1346 no .
C26 H30B 3.3239 no .
C26 H30C 2.7038 no .
C26 H32A 2.8806 no .
C26 H32B 2.8803 no .
C26 H32C 3.3738 no .
C26 H46 3.2666 no .
C27 H28A 3.2494 no .
C27 H28B 3.2105 no .
C27 H28C 2.6692 no .
C27 H31A 2.8537 no .
C27 H31B 2.8498 no .
C27 H31C 3.3596 no .
C28 H29A 3.1200 no .
C28 H29B 3.0851 no .
C28 H32C 2.7148 no .
C29 H9 3.4836 no .
C29 H15 3.2411 no .
C29 H28A 3.1328 no .
C29 H28B 3.0847 no .
C29 H30A 3.1930 no .
C29 H30B 3.1177 no .
C30 H29C 2.7635 no .
C30 H31C 2.7486 no .
C30 H46 2.7019 no .
C31 H30C 2.7768 no .
C31 H32A 3.1978 no .
C31 H32B 3.1965 no .
C31 H44 3.4648 no .
C31 H46 3.2488 no .
C32 H28C 2.7175 no .
C32 H31A 3.1933 no .
C32 H31B 3.1849 no .
C32 H40 3.3395 no .
C33 H35 3.2632 no .
C33 H37 3.2750 no .
C33 H40 3.1796 no .
C33 H50 2.9162 no .
C34 H11 3.2790 no .
C34 H17 3.2088 no .
C34 H36 3.2592 no .
C34 H38 3.2611 no .
C34 H50 3.5898 no .
C35 H17 3.2340 no .
C35 H37 3.2199 no .
C36 H34 3.2554 no .
C36 H38 3.2413 no .
C37 H35 3.2187 no .
C38 H34 3.2648 no .
C38 H36 3.2449 no .
C38 H40 3.0831 no .
C38 H50 3.2178 no .
C39 H31A 2.7492 no .
C39 H32B 2.8652 no .
C39 H38 2.6132 no .
C39 H41 3.2727 no .
C39 H43 3.2701 no .
C39 H50 3.1831 no .
C40 H32B 2.4054 no .
C40 H32C 3.5800 no .
C40 H38 2.5792 no .
C40 H42 3.2478 no .
C40 H44 3.2676 no .
C41 H32B 2.6296 no .
C41 H38 3.3968 no .
C41 H43 3.2365 no .
C42 H32B 3.2137 no .
C42 H40 3.2449 no .
C42 H44 3.2610 no .
C43 H31A 3.3632 no .
C43 H32B 3.5707 no .
C43 H41 3.2374 no .
C44 H31A 2.5756 no .
C44 H32B 3.4230 no .
C44 H38 3.4568 no .
C44 H40 3.2629 no .
C44 H42 3.2636 no .
C44 H50 3.0882 no .
C45 H11 3.3088 no .
C45 H31A 3.3364 no .
C45 H34 3.1800 no .
C45 H44 2.7009 no .
C45 H47 3.2489 no .
C45 H49 3.2681 no .
C46 H11 2.8558 no .
C46 H12 3.3221 no .
C46 H30B 3.5321 no .
C46 H30C 3.0702 no .
C46 H31A 3.4588 no .
C46 H31C 3.1423 no .
C46 H44 3.5693 no .
C46 H48 3.2449 no .
C46 H50 3.2357 no .
C47 H11 3.5582 no .
C47 H12 3.1264 no .
C47 H49 3.2471 no .
C48 H46 3.2441 no .
C48 H50 3.2363 no .
C49 H44 3.5905 no .
C49 H47 3.2443 no .
C50 H44 2.7074 no .
C50 H46 3.2372 no .
C50 H48 3.2402 no .
C51 H60 2.7498 no .
C51 H68 3.3997 no .
C51 H72 3.4896 no .
C51 H76 2.8426 no .
C52 H54 3.2910 no .
C52 H56 3.2338 no .
C52 H68 3.3895 no .
C52 H76 2.9595 no .
C54 H52 3.2800 no .
C54 H56 3.2613 no .
C56 H52 3.2351 no .
C56 H54 3.2768 no .
C56 H60 2.8805 no .
C56 H72 3.5211 no .
C57 H52 2.6134 no .
C57 H54 2.6948 no .
C58 H54 2.6673 no .
C58 H56 2.6245 no .
C59 H56 2.7243 no .
C59 H72 2.8144 no .
C59 H76 3.1923 no .
C60 H56 2.8766 no .
C60 H62 3.2867 no .
C60 H64 3.2636 no .
C60 H76 2.8392 no .
C62 H60 3.2759 no .
C62 H64 3.2854 no .
C64 H60 3.2603 no .
C64 H62 3.3013 no .
C64 H72 2.6891 no .
C65 H60 2.6178 no .
C65 H62 2.7042 no .
C66 H62 2.6634 no .
C66 H64 2.6528 no .
C67 H52 3.4306 no .
C67 H56 3.4409 no .
C67 H64 2.8948 no .
C67 H80 2.7734 no .
C68 H52 3.3887 no .
C68 H70 3.3130 no .
C68 H72 3.2807 no .
C68 H80 2.5663 no .
C69 H80 3.5960 no .
C70 H68 3.3060 no .
C70 H72 3.2942 no .
C72 H56 3.4668 no .
C72 H64 2.6919 no .
C72 H68 3.2809 no .
C72 H70 3.3031 no .
C73 H68 2.6272 no .
C73 H70 2.6598 no .
C74 H70 2.6422 no .
C74 H72 2.6425 no .
C75 H52 2.7229 no .
C75 H60 3.1776 no .
C75 H68 2.7495 no .
C76 H52 2.8883 no .
C76 H60 2.8595 no .
C76 H78 3.2967 no .
C76 H80 3.2950 no .
C78 H76 3.2912 no .
C78 H80 3.2875 no .
C80 H68 2.5823 no .
C80 H76 3.2919 no .
C80 H78 3.3010 no .
C81 H76 2.6365 no .
C81 H78 2.6701 no .
C82 H78 2.6694 no .
C82 H80 2.6296 no .
B1 H52 2.7885 no .
B1 H56 2.7706 no .
B1 H60 2.7048 no .
B1 H64 2.8675 no .
B1 H68 2.7973 no .
B1 H72 2.8186 no .
B1 H76 2.7641 no .
B1 H80 2.8543 no .
H5 H6 2.3224 no .
H5 H15 2.8251 no .
H5 H17 3.3096 no .
H6 H7 2.3200 no .
H7 H8 2.3492 no .
H8 H9 2.3381 no .
H9 H28A 2.8179 no .
H9 H29B 2.5310 no .
H11 H12 2.3169 no .
H11 H30B 3.2910 no .
H11 H34 2.3631 no .
H11 H46 2.5686 no .
H12 H13 2.3112 no .
H12 H30B 3.4561 no .
H12 H46 3.1317 no .
H12 H47 2.7742 no .
H13 H14 2.3290 no .
H14 H15 2.3224 no .
H15 H29B 2.9450 no .
H15 H29C 2.6488 no .
H17 H18 2.3164 no .
H17 H34 2.9739 no .
H17 H35 2.9871 no .
H18 H22A 3.3621 no .
H18 H22B 3.3317 no .
H18 H22C 2.3779 no .
H20 H21 2.3251 no .
H20 H22A 2.7117 no .
H20 H22B 2.7099 no .
H28A H29A 3.2576 no .
H28A H29B 2.7750 no .
H28A H32C 3.4044 no .
H28B H29A 2.7620 no .
H28B H29B 3.1343 no .
H28B H32C 3.3043 no .
H28C H32A 3.3305 no .
H28C H32B 3.3858 no .
H28C H32C 2.0286 no .
H29A H30A 3.5489 no .
H29C H30A 2.6972 no .
H29C H30B 2.5106 no .
H30A H31C 3.2582 no .
H30B H31C 3.5050 no .
H30B H46 2.6078 no .
H30C H31A 3.4575 no .
H30C H31B 3.3754 no .
H30C H31C 2.0948 no .
H30C H46 2.2681 no .
H30C H47 3.3757 no .
H31A H32A 3.2948 no .
H31A H32B 2.8767 no .
H31A H44 2.5272 no .
H31A H46 3.2973 no .
H31B H32A 2.8697 no .
H31B H32B 3.2828 no .
H31C H46 2.7464 no .
H32B H40 2.6283 no .
H32B H41 2.9782 no .
H32C H40 3.4163 no .
H34 H35 2.3400 no .
H35 H36 2.3123 no .
H36 H37 2.3086 no .
H37 H38 2.3271 no .
H38 H40 2.5862 no .
H38 H50 3.3179 no .
H40 H41 2.3189 no .
H41 H42 2.3322 no .
H42 H43 2.3141 no .
H43 H44 2.3418 no .
H44 H50 2.6583 no .
H46 H47 2.3220 no .
H47 H48 2.3331 no .
H48 H49 2.3215 no .
H49 H50 2.3340 no .
H52 H68 2.8989 no .
H52 H76 2.8675 no .
H56 H60 2.8274 no .
H56 H72 3.0291 no .
H60 H76 2.2298 no .
H64 H72 2.3230 no .
H68 H80 2.2670 no .
F1 H7 3.3921 no 3_567
F1 H8 2.9570 no 3_567
F1 H13 2.8575 no 3_667
F2 H7 2.9488 no 3_567
F2 H20 3.3928 no 4_655
F2 H22B 3.1635 no 4_655
F2 H48 2.7782 no 4_555
F2 H49 3.5632 no 4_555
F3 H13 3.1882 no 3_667
F3 H36 3.3792 no 4_655
F3 H37 2.9585 no 4_655
F4 H18 3.1766 no 4_655
F4 H35 2.6892 no 4_655
F4 H36 2.8541 no 4_655
F4 H43 3.1018 no 3_657
F4 H78 3.4341 no 1_655
F5 H18 2.9076 no 4_655
F5 H22C 3.3075 no 4_655
F5 H43 3.1344 no 3_657
F5 H44 2.9612 no 3_657
F6 H28B 3.2285 no 1_655
F6 H28C 3.1828 no 1_655
F6 H32A 3.5796 no 1_655
F6 H32C 3.3139 no 1_655
F6 H43 2.7194 no 3_657
F7 H21 3.0729 no 3_557
F7 H40 2.7469 no 3_557
F7 H41 3.1777 no 3_557
F8 H22A 3.5410 no 4_655
F8 H22C 2.8924 no 4_655
F8 H48 2.6904 no 3_657
F9 H21 3.2052 no 3_557
F9 H47 3.3039 no 3_657
F9 H48 3.1086 no 3_657
F10 H31A 2.7464 no .
F10 H31B 2.8286 no .
F10 H31C 2.9836 no .
F10 H32A 2.8924 no 3_557
F10 H32B 3.2557 no 3_557
F10 H32C 2.6901 no 3_557
F10 H43 3.5884 no .
F10 H44 3.2681 no .
F11 H31A 3.5155 no .
F11 H31C 2.9056 no .
F12 H56 2.5794 no 3_657
F13 H14 3.3389 no .
F13 H28B 3.1330 no 3_567
F13 H29A 3.0080 no 3_567
F13 H29B 3.4476 no 3_567
F13 H29C 3.1989 no .
F13 H30A 2.9677 no .
F13 H30B 3.5429 no .
F14 H14 3.4649 no .
F14 H28B 3.1990 no 3_567
F15 H8 3.0043 no 3_567
F15 H9 2.9426 no 3_567
F15 H28A 3.0077 no 3_567
F15 H28B 3.3334 no 3_567
F15 H70 3.5372 no 3_667
F16 H8 3.2727 no 1_655
F16 H9 3.4806 no 1_655
F16 H21 3.2846 no 1_655
F17 H21 2.9438 no 1_655
F17 H28A 2.7594 no 1_655
F17 H28C 2.9423 no 1_655
F17 H62 3.5586 no 3_657
F18 H20 3.2456 no 1_655
F18 H21 3.1381 no 1_655
F18 H47 2.3919 no .
F19 H12 3.3346 no 4_555
F19 H22A 3.3568 no 4_655
F19 H37 3.3047 no 3_557
F19 H38 3.3804 no 3_557
F20 H6 2.8645 no 3_567
F20 H7 3.2449 no 3_567
F20 H11 2.9796 no 4_555
F20 H12 3.1303 no 4_555
F20 H34 3.2237 no 4_555
F21 H11 3.1436 no 4_555
F21 H34 2.9887 no 4_555
F21 H35 2.9828 no 4_555
F21 H38 3.3469 no 3_557
F22 H15 2.7462 no 3_567
F22 H29A 2.8430 no .
F22 H29B 3.3572 no 3_567
F22 H29C 3.4707 no 3_567
F22 H30A 3.5654 no .
F23 H28B 3.2245 no .
F23 H29A 3.4007 no .
F23 H32A 3.4330 no .
F23 H42 2.7439 no 3_557
F23 H43 2.8763 no 3_557
F24 H14 3.1619 no 3_567
F24 H15 2.5413 no 3_567
F24 H35 3.3924 no 4_555
F24 H36 2.9245 no 4_555
C5 H50 3.4131 no 2_556
C6 H49 3.1018 no 2_556
C6 H50 3.1813 no 2_556
C6 H78 3.4239 no 3_567
C7 H49 3.1741 no 2_556
C7 H52 3.1169 no 3_567
C8 H52 3.2444 no 3_567
C8 H68 3.3277 no 3_567
C11 H37 3.5640 no 2_556
C12 H37 3.3343 no 2_556
C13 H37 3.2500 no 2_556
C13 H70 3.5155 no .
C14 H36 2.9932 no 2_556
C14 H37 3.3615 no 2_556
C15 H36 3.2463 no 2_556
C15 H37 3.5434 no 2_556
C18 H49 3.1557 no 2_556
C18 H54 3.5945 no 4_454
C22 H60 3.4794 no 4_454
C22 H76 3.5032 no 4_454
C26 H42 3.5936 no 3_557
C30 H80 3.3480 no .
C31 H42 3.3500 no 3_557
C31 H64 3.3109 no .
C32 H43 3.3010 no 3_557
C34 H6 3.2685 no 2_546
C35 H5 3.5468 no 2_546
C35 H6 3.2912 no 2_546
C35 H54 3.5632 no 4_454
C35 H78 2.9469 no 4_554
C36 H5 2.9852 no 2_546
C36 H54 2.8910 no 4_454
C37 H5 2.8409 no 2_546
C38 H5 3.2951 no 2_546
C41 H31B 3.4097 no 3_557
C42 H31B 2.9440 no 3_557
C42 H32A 3.0938 no 3_557
C43 H32A 2.7249 no 3_557
C44 H32A 3.5350 no 3_557
C49 H6 3.0898 no 2_546
C49 H7 3.5425 no 2_546
C49 H18 3.3114 no 2_546
C50 H6 2.9424 no 2_546
C51 H22B 3.5038 no 4_655
C52 H7 3.3312 no 3_567
C52 H8 3.5607 no 3_567
C52 H22B 3.1593 no 4_655
C53 H22B 2.9696 no 4_655
C54 H22B 3.1275 no 4_655
C54 H22C 3.5926 no 4_655
C54 H36 3.1981 no 4_655
C55 H22B 3.4552 no 4_655
C55 H22C 3.3965 no 4_655
C57 H7 3.5999 no 3_567
C57 H13 3.4226 no 3_667
C57 H22B 3.5499 no 4_655
C58 H18 3.4500 no 4_655
C58 H43 3.2289 no 3_657
C59 H41 3.2244 no 3_557
C60 H41 2.9630 no 3_557
C61 H41 2.8397 no 3_557
C62 H41 2.9573 no 3_557
C63 H41 3.1643 no 3_557
C64 H31B 3.4436 no .
C64 H31C 3.2689 no .
C64 H41 3.2508 no 3_557
C65 H41 3.5317 no 3_557
C65 H48 3.4885 no 3_657
C66 H31B 3.5417 no .
C66 H31C 3.3111 no .
C66 H32C 3.5871 no 3_557
C67 H30A 3.5048 no .
C68 H30A 3.1148 no .
C69 H30A 3.1130 no .
C70 H30A 3.4829 no .
C73 H28B 3.5393 no 3_567
C73 H30A 3.5469 no .
C74 H21 3.4398 no 1_655
C75 H7 3.5896 no 3_567
C75 H42 3.3901 no 3_557
C76 H7 3.2344 no 3_567
C77 H6 3.4343 no 3_567
C77 H7 3.1985 no 3_567
C77 H42 3.5490 no 3_557
C78 H6 3.1966 no 3_567
C78 H7 3.5149 no 3_567
C78 H35 3.2681 no 4_555
C78 H42 3.1456 no 3_557
C79 H42 2.7966 no 3_557
C80 H30A 3.5226 no .
C80 H42 2.8872 no 3_557
C81 H6 3.5496 no 3_567
C81 H11 3.5784 no 4_555
C82 H15 3.1924 no 3_567
C82 H42 3.3126 no 3_557
H5 C35 3.5468 no 2_556
H5 C36 2.9852 no 2_556
H5 C37 2.8409 no 2_556
H5 C38 3.2951 no 2_556
H5 H36 3.2319 no 2_556
H5 H37 3.0141 no 2_556
H5 H50 3.2182 no 2_556
H6 F20 2.8645 no 3_567
H6 C34 3.2685 no 2_556
H6 C35 3.2912 no 2_556
H6 C49 3.0898 no 2_556
H6 C50 2.9424 no 2_556
H6 C77 3.4343 no 3_567
H6 C78 3.1966 no 3_567
H6 C81 3.5496 no 3_567
H6 H34 3.4982 no 2_556
H6 H35 3.5628 no 2_556
H6 H49 3.0591 no 2_556
H6 H50 2.8088 no 2_556
H6 H78 3.0491 no 3_567
H7 F1 3.3921 no 3_567
H7 F2 2.9488 no 3_567
H7 F20 3.2449 no 3_567
H7 C49 3.5425 no 2_556
H7 C52 3.3312 no 3_567
H7 C57 3.5999 no 3_567
H7 C75 3.5896 no 3_567
H7 C76 3.2344 no 3_567
H7 C77 3.1985 no 3_567
H7 C78 3.5149 no 3_567
H7 H49 3.1487 no 2_556
H7 H52 2.4650 no 3_567
H7 H76 3.5513 no 3_567
H8 F1 2.9570 no 3_567
H8 F15 3.0043 no 3_567
H8 F16 3.2727 no 1_455
H8 C52 3.5607 no 3_567
H8 H52 2.7352 no 3_567
H8 H68 2.8405 no 3_567
H9 F15 2.9426 no 3_567
H9 F16 3.4806 no 1_455
H11 F20 2.9796 no 4_554
H11 F21 3.1436 no 4_554
H11 C81 3.5784 no 4_554
H12 F19 3.3346 no 4_554
H12 F20 3.1303 no 4_554
H13 F1 2.8575 no 3_667
H13 F3 3.1882 no 3_667
H13 C57 3.4226 no 3_667
H13 H70 2.9848 no .
H14 F13 3.3389 no .
H14 F14 3.4649 no .
H14 F24 3.1619 no 3_567
H14 H36 2.8753 no 2_556
H14 H54 3.3940 no 3_667
H15 F22 2.7462 no 3_567
H15 F24 2.5413 no 3_567
H15 C82 3.1924 no 3_567
H15 H36 3.2685 no 2_556
H18 F4 3.1766 no 4_454
H18 F5 2.9076 no 4_454
H18 C49 3.3114 no 2_556
H18 C58 3.4500 no 4_454
H18 H49 2.6000 no 2_556
H18 H50 3.4871 no 2_556
H20 F2 3.3928 no 4_454
H20 F18 3.2456 no 1_455
H20 H47 3.3973 no 1_455
H20 H48 3.3001 no 1_455
H21 F7 3.0729 no 3_557
H21 F9 3.2052 no 3_557
H21 F16 3.2846 no 1_455
H21 F17 2.9438 no 1_455
H21 F18 3.1381 no 1_455
H21 C74 3.4398 no 1_455
H22A F8 3.5410 no 4_454
H22A F19 3.3568 no 4_454
H22A H76 3.5130 no 4_454
H22B F2 3.1635 no 4_454
H22B C51 3.5038 no 4_454
H22B C52 3.1593 no 4_454
H22B C53 2.9696 no 4_454
H22B C54 3.1275 no 4_454
H22B C55 3.4552 no 4_454
H22B C57 3.5499 no 4_454
H22B H52 3.5809 no 4_454
H22B H54 3.5282 no 4_454
H22B H60 3.2831 no 4_454
H22B H76 2.8730 no 4_454
H22C F5 3.3075 no 4_454
H22C F8 2.8924 no 4_454
H22C C54 3.5926 no 4_454
H22C C55 3.3965 no 4_454
H22C H49 3.4254 no 2_556
H22C H60 2.9616 no 4_454
H28A F15 3.0077 no 3_567
H28A F17 2.7594 no 1_455
H28B F6 3.2285 no 1_455
H28B F13 3.1330 no 3_567
H28B F14 3.1990 no 3_567
H28B F15 3.3334 no 3_567
H28B F23 3.2245 no .
H28B C73 3.5393 no 3_567
H28C F6 3.1828 no 1_455
H28C F17 2.9423 no 1_455
H29A F13 3.0080 no 3_567
H29A F22 2.8430 no .
H29A F23 3.4007 no .
H29A H29A 3.1124 no 3_567
H29A H29C 3.3088 no 3_567
H29B F13 3.4476 no 3_567
H29B F22 3.3572 no 3_567
H29C F13 3.1989 no .
H29C F22 3.4707 no 3_567
H29C H29A 3.3088 no 3_567
H30A F13 2.9677 no .
H30A F22 3.5654 no .
H30A C67 3.5048 no .
H30A C68 3.1148 no .
H30A C69 3.1130 no .
H30A C70 3.4829 no .
H30A C73 3.5469 no .
H30A C80 3.5226 no .
H30A H68 3.4034 no .
H30A H80 2.5785 no .
H30B F13 3.5429 no .
H30C H64 3.2154 no .
H30C H80 3.5159 no .
H31A F10 2.7464 no .
H31A F11 3.5155 no .
H31A H32A 3.5614 no 3_557
H31B F10 2.8286 no .
H31B C41 3.4097 no 3_557
H31B C42 2.9440 no 3_557
H31B C64 3.4436 no .
H31B C66 3.5417 no .
H31B H32B 3.5520 no 3_557
H31B H41 3.3648 no 3_557
H31B H42 2.4920 no 3_557
H31B H64 3.1548 no .
H31C F10 2.9836 no .
H31C F11 2.9056 no .
H31C C64 3.2689 no .
H31C C66 3.3111 no .
H31C H64 2.5990 no .
H32A F6 3.5796 no 1_455
H32A F10 2.8924 no 3_557
H32A F23 3.4330 no .
H32A C42 3.0938 no 3_557
H32A C43 2.7249 no 3_557
H32A C44 3.5350 no 3_557
H32A H31A 3.5614 no 3_557
H32A H42 3.0816 no 3_557
H32A H43 2.4449 no 3_557
H32B F10 3.2557 no 3_557
H32B H31B 3.5520 no 3_557
H32C F6 3.3139 no 1_455
H32C F10 2.6901 no 3_557
H32C C66 3.5871 no 3_557
H32C H43 3.4713 no 3_557
H32C H62 3.2604 no 3_557
H34 F20 3.2237 no 4_554
H34 F21 2.9887 no 4_554
H34 H6 3.4982 no 2_546
H35 F4 2.6892 no 4_454
H35 F21 2.9828 no 4_554
H35 F24 3.3924 no 4_554
H35 C78 3.2681 no 4_554
H35 H6 3.5628 no 2_546
H35 H54 3.5504 no 4_454
H35 H78 2.3323 no 4_554
H36 F3 3.3792 no 4_454
H36 F4 2.8541 no 4_454
H36 F24 2.9245 no 4_554
H36 C14 2.9932 no 2_546
H36 C15 3.2463 no 2_546
H36 C54 3.1981 no 4_454
H36 H5 3.2319 no 2_546
H36 H14 2.8753 no 2_546
H36 H15 3.2685 no 2_546
H36 H54 2.3319 no 4_454
H36 H78 3.5735 no 4_554
H37 F3 2.9585 no 4_454
H37 F19 3.3047 no 3_557
H37 C11 3.5640 no 2_546
H37 C12 3.3343 no 2_546
H37 C13 3.2500 no 2_546
H37 C14 3.3615 no 2_546
H37 C15 3.5434 no 2_546
H37 H5 3.0141 no 2_546
H38 F19 3.3804 no 3_557
H38 F21 3.3469 no 3_557
H40 F7 2.7469 no 3_557
H41 F7 3.1777 no 3_557
H41 C59 3.2244 no 3_557
H41 C60 2.9630 no 3_557
H41 C61 2.8397 no 3_557
H41 C62 2.9573 no 3_557
H41 C63 3.1643 no 3_557
H41 C64 3.2508 no 3_557
H41 C65 3.5317 no 3_557
H41 H31B 3.3648 no 3_557
H41 H60 3.4407 no 3_557
H41 H62 3.4390 no 3_557
H42 F23 2.7439 no 3_557
H42 C26 3.5936 no 3_557
H42 C31 3.3500 no 3_557
H42 C75 3.3901 no 3_557
H42 C77 3.5490 no 3_557
H42 C78 3.1456 no 3_557
H42 C79 2.7966 no 3_557
H42 C80 2.8872 no 3_557
H42 C82 3.3126 no 3_557
H42 H31B 2.4920 no 3_557
H42 H32A 3.0816 no 3_557
H42 H78 3.5993 no 3_557
H42 H80 3.1823 no 3_557
H43 F4 3.1018 no 3_657
H43 F5 3.1344 no 3_657
H43 F6 2.7194 no 3_657
H43 F10 3.5884 no .
H43 F23 2.8763 no 3_557
H43 C32 3.3010 no 3_557
H43 C58 3.2289 no 3_657
H43 H32A 2.4449 no 3_557
H43 H32C 3.4713 no 3_557
H44 F5 2.9612 no 3_657
H44 F10 3.2681 no .
H47 F9 3.3039 no 3_657
H47 F18 2.3919 no .
H47 H20 3.3973 no 1_655
H48 F2 2.7782 no 4_554
H48 F8 2.6904 no 3_657
H48 F9 3.1086 no 3_657
H48 C65 3.4885 no 3_657
H48 H20 3.3001 no 1_655
H49 F2 3.5632 no 4_554
H49 C6 3.1018 no 2_546
H49 C7 3.1741 no 2_546
H49 C18 3.1557 no 2_546
H49 H6 3.0591 no 2_546
H49 H7 3.1487 no 2_546
H49 H18 2.6000 no 2_546
H49 H22C 3.4254 no 2_546
H50 C5 3.4131 no 2_546
H50 C6 3.1813 no 2_546
H50 H5 3.2182 no 2_546
H50 H6 2.8088 no 2_546
H50 H18 3.4871 no 2_546
H52 C7 3.1169 no 3_567
H52 C8 3.2444 no 3_567
H52 H7 2.4650 no 3_567
H52 H8 2.7352 no 3_567
H52 H22B 3.5809 no 4_655
H54 C18 3.5945 no 4_655
H54 C35 3.5632 no 4_655
H54 C36 2.8910 no 4_655
H54 H14 3.3940 no 3_667
H54 H22B 3.5282 no 4_655
H54 H35 3.5504 no 4_655
H54 H36 2.3319 no 4_655
H56 F12 2.5794 no 3_657
H60 C22 3.4794 no 4_655
H60 H22B 3.2831 no 4_655
H60 H22C 2.9616 no 4_655
H60 H41 3.4407 no 3_557
H62 F17 3.5586 no 3_657
H62 H32C 3.2604 no 3_557
H62 H41 3.4390 no 3_557
H62 H72 3.5119 no 3_657
H64 C31 3.3109 no .
H64 H30C 3.2154 no .
H64 H31B 3.1548 no .
H64 H31C 2.5990 no .
H68 C8 3.3277 no 3_567
H68 H8 2.8405 no 3_567
H68 H30A 3.4034 no .
H70 F15 3.5372 no 3_667
H70 C13 3.5155 no .
H70 H13 2.9848 no .
H72 H62 3.5119 no 3_657
H76 C22 3.5032 no 4_655
H76 H7 3.5513 no 3_567
H76 H22A 3.5130 no 4_655
H76 H22B 2.8730 no 4_655
H78 F4 3.4341 no 1_455
H78 C6 3.4239 no 3_567
H78 C35 2.9469 no 4_555
H78 H6 3.0491 no 3_567
H78 H35 2.3323 no 4_555
H78 H36 3.5735 no 4_555
H78 H42 3.5993 no 3_557
H80 C30 3.3480 no .
H80 H30A 2.5785 no .
H80 H30C 3.5159 no .
H80 H42 3.1823 no 3_557

loop_
_geom_torsion_atom_site_label_1
_geom_torsion_atom_site_label_2
_geom_torsion_atom_site_label_3
_geom_torsion_atom_site_label_4
_geom_torsion
_geom_torsion_publ_flag
P1 Rh1 O1 C2 -94.99(19) no
O1 Rh1 P1 C33 32.46(13) no
O1 Rh1 P1 C39 -83.97(12) no
O1 Rh1 P1 C45 155.89(13) no
P1 Rh1 C1 C2 80.9(3) no
P1 Rh1 C1 C3 -123.8(5) no
C1 Rh1 P1 C33 -31.31(17) no
C1 Rh1 P1 C39 -147.74(16) no
C1 Rh1 P1 C45 92.12(17) no
P1 Rh1 C23 C24 138.0(2) no
P1 Rh1 C23 C27 21.0(5) no
P1 Rh1 C23 C28 -99.4(5) no
C23 Rh1 P1 C33 123.8(3) no
C23 Rh1 P1 C39 7.3(4) no
C23 Rh1 P1 C45 -112.8(3) no
P1 Rh1 C24 C23 -121.4(4) no
P1 Rh1 C24 C25 -1.7(6) no
P1 Rh1 C24 C29 119.4(5) no
C24 Rh1 P1 C33 -150.1(4) no
C24 Rh1 P1 C39 93.5(4) no
C24 Rh1 P1 C45 -26.6(5) no
P1 Rh1 C25 C24 179.22(12) no
P1 Rh1 C25 C26 -65.7(3) no
P1 Rh1 C25 C30 56.5(5) no
C25 Rh1 P1 C33 -151.25(18) no
C25 Rh1 P1 C39 92.32(18) no
C25 Rh1 P1 C45 -27.8(2) no
P1 Rh1 C26 C25 125.85(18) no
P1 Rh1 C26 C27 -115.0(2) no
P1 Rh1 C26 C31 6.9(5) no
C26 Rh1 P1 C33 173.66(17) no
C26 Rh1 P1 C39 57.23(17) no
C26 Rh1 P1 C45 -62.91(17) no
P1 Rh1 C27 C23 -168.52(14) no
P1 Rh1 C27 C26 74.7(3) no
P1 Rh1 C27 C32 -50.0(5) no
C27 Rh1 P1 C33 137.71(18) no
C27 Rh1 P1 C39 21.28(18) no
C27 Rh1 P1 C45 -98.86(19) no
O1 Rh1 C1 C2 -2.76(19) no
O1 Rh1 C1 C3 152.6(6) no
C1 Rh1 O1 C2 3.1(2) no
O1 Rh1 C23 C24 -132.5(3) no
O1 Rh1 C23 C27 110.5(3) no
O1 Rh1 C23 C28 -9.9(5) no
C23 Rh1 O1 C2 116.1(3) no
O1 Rh1 C24 C23 55.7(3) no
O1 Rh1 C24 C25 175.47(18) no
O1 Rh1 C24 C29 -63.4(6) no
C24 Rh1 O1 C2 86.2(3) no
O1 Rh1 C25 C24 -9.4(6) no
O1 Rh1 C25 C26 105.7(4) no
O1 Rh1 C25 C30 -132.1(5) no
C25 Rh1 O1 C2 92.6(5) no
O1 Rh1 C26 C25 -138.8(3) no
O1 Rh1 C26 C27 -19.6(5) no
O1 Rh1 C26 C31 102.3(5) no
C26 Rh1 O1 C2 165.6(3) no
O1 Rh1 C27 C23 -75.8(3) no
O1 Rh1 C27 C26 167.4(2) no
O1 Rh1 C27 C32 42.8(5) no
C27 Rh1 O1 C2 153.5(3) no
C1 Rh1 C23 C24 -68.9(3) no
C1 Rh1 C23 C27 174.1(2) no
C1 Rh1 C23 C28 53.7(5) no
C23 Rh1 C1 C2 -85.5(3) no
C23 Rh1 C1 C3 69.8(6) no
C1 Rh1 C24 C23 119.7(3) no
C1 Rh1 C24 C25 -120.5(3) no
C1 Rh1 C24 C29 0.6(5) no
C24 Rh1 C1 C2 -120.0(3) no
C24 Rh1 C1 C3 35.4(5) no
C1 Rh1 C25 C24 68.5(3) no
C1 Rh1 C25 C26 -176.5(2) no
C1 Rh1 C25 C30 -54.2(6) no
C25 Rh1 C1 C2 -154.9(3) no
C25 Rh1 C1 C3 0.4(6) no
C1 Rh1 C26 C25 6.8(6) no
C1 Rh1 C26 C27 126.0(4) no
C1 Rh1 C26 C31 -112.1(5) no
C26 Rh1 C1 C2 -159.5(4) no
C26 Rh1 C1 C3 -4.2(8) no
C1 Rh1 C27 C23 -11.1(6) no
C1 Rh1 C27 C26 -127.9(4) no
C1 Rh1 C27 C32 107.4(6) no
C27 Rh1 C1 C2 -78.1(5) no
C27 Rh1 C1 C3 77.3(7) no
C23 Rh1 C24 C23 -0.0(3) no
C23 Rh1 C24 C25 119.8(5) no
C23 Rh1 C24 C29 -119.1(7) no
C24 Rh1 C23 C24 0.0(3) no
C24 Rh1 C23 C27 -117.0(5) no
C24 Rh1 C23 C28 122.6(7) no
C23 Rh1 C25 C24 -35.8(3) no
C23 Rh1 C25 C26 79.2(3) no
C23 Rh1 C25 C30 -158.5(6) no
C25 Rh1 C23 C24 36.5(3) no
C25 Rh1 C23 C27 -80.5(3) no
C25 Rh1 C23 C28 159.0(6) no
C23 Rh1 C26 C25 -80.4(3) no
C23 Rh1 C26 C27 38.7(3) no
C23 Rh1 C26 C31 160.6(6) no
C26 Rh1 C23 C24 79.9(3) no
C26 Rh1 C23 C27 -37.1(3) no
C26 Rh1 C23 C28 -157.5(6) no
C23 Rh1 C27 C23 0.0(3) no
C23 Rh1 C27 C26 -116.8(5) no
C23 Rh1 C27 C32 118.6(6) no
C27 Rh1 C23 C24 117.0(4) no
C27 Rh1 C23 C27 0.0(3) no
C27 Rh1 C23 C28 -120.4(6) no
C24 Rh1 C25 C24 -0.0(3) no
C24 Rh1 C25 C26 115.1(4) no
C24 Rh1 C25 C30 -122.7(7) no
C25 Rh1 C24 C23 -119.8(5) no
C25 Rh1 C24 C25 -0.0(3) no
C25 Rh1 C24 C29 121.1(7) no
C24 Rh1 C26 C25 -38.6(3) no
C24 Rh1 C26 C27 80.6(3) no
C24 Rh1 C26 C31 -157.5(5) no
C26 Rh1 C24 C23 -80.3(3) no
C26 Rh1 C24 C25 39.4(3) no
C26 Rh1 C24 C29 160.6(6) no
C24 Rh1 C27 C23 37.0(3) no
C24 Rh1 C27 C26 -79.8(3) no
C24 Rh1 C27 C32 155.6(6) no
C27 Rh1 C24 C23 -38.6(3) no
C27 Rh1 C24 C25 81.2(3) no
C27 Rh1 C24 C29 -157.7(6) no
C25 Rh1 C26 C25 0.0(3) no
C25 Rh1 C26 C27 119.2(4) no
C25 Rh1 C26 C31 -118.9(6) no
C26 Rh1 C25 C24 -115.1(4) no
C26 Rh1 C25 C26 -0.0(3) no
C26 Rh1 C25 C30 122.2(7) no
C25 Rh1 C27 C23 79.4(3) no
C25 Rh1 C27 C26 -37.4(3) no
C25 Rh1 C27 C32 -162.0(6) no
C27 Rh1 C25 C24 -79.2(3) no
C27 Rh1 C25 C26 35.9(3) no
C27 Rh1 C25 C30 158.1(6) no
C26 Rh1 C27 C23 116.8(5) no
C26 Rh1 C27 C26 -0.0(3) no
C26 Rh1 C27 C32 -124.6(7) no
C27 Rh1 C26 C25 -119.2(5) no
C27 Rh1 C26 C27 -0.0(3) no
C27 Rh1 C26 C31 121.9(6) no
Rh1 P1 C33 C34 65.2(4) no
Rh1 P1 C33 C38 -118.4(4) no
Rh1 P1 C39 C40 58.3(4) no
Rh1 P1 C39 C44 -120.0(4) no
Rh1 P1 C45 C46 -1.9(5) no
Rh1 P1 C45 C50 -179.6(3) no
C33 P1 C39 C40 -67.3(5) no
C33 P1 C39 C44 114.4(5) no
C39 P1 C33 C34 -176.6(4) no
C39 P1 C33 C38 -0.2(5) no
C33 P1 C45 C46 129.5(4) no
C33 P1 C45 C50 -48.2(5) no
C45 P1 C33 C34 -66.8(5) no
C45 P1 C33 C38 109.6(4) no
C39 P1 C45 C46 -122.6(4) no
C39 P1 C45 C50 59.8(5) no
C45 P1 C39 C40 -173.5(4) no
C45 P1 C39 C44 8.2(5) no
Rh1 O1 C2 C1 -4.4(4) no
Rh1 O1 C2 C16 171.9(4) no
Rh1 C1 C2 O1 4.4(5) no
Rh1 C1 C2 C16 -171.2(5) no
Rh1 C1 C3 C4 -131.4(5) no
Rh1 C1 C3 C10 44.4(8) no
C2 C1 C3 C4 15.6(9) no
C2 C1 C3 C10 -168.6(5) no
C3 C1 C2 O1 -152.6(6) no
C3 C1 C2 C16 31.8(10) no
O1 C2 C16 C17 -159.7(5) no
O1 C2 C16 C21 21.9(8) no
C1 C2 C16 C17 15.7(10) no
C1 C2 C16 C21 -162.8(6) no
C1 C3 C4 C5 -143.5(5) no
C1 C3 C4 C9 35.5(8) no
C1 C3 C10 C11 43.2(8) no
C1 C3 C10 C15 -139.0(6) no
C4 C3 C10 C11 -140.8(5) no
C4 C3 C10 C15 37.0(7) no
C10 C3 C4 C5 40.5(7) no
C10 C3 C4 C9 -140.5(5) no
C3 C4 C5 C6 178.0(5) no
C3 C4 C9 C8 -176.5(5) no
C5 C4 C9 C8 2.5(8) no
C9 C4 C5 C6 -1.0(8) no
C4 C5 C6 C7 -1.5(9) no
C5 C6 C7 C8 2.5(9) no
C6 C7 C8 C9 -1.0(9) no
C7 C8 C9 C4 -1.5(9) no
C3 C10 C11 C12 178.4(5) no
C3 C10 C15 C14 179.1(5) no
C11 C10 C15 C14 -3.1(9) no
C15 C10 C11 C12 0.6(9) no
C10 C11 C12 C13 1.6(10) no
C11 C12 C13 C14 -1.3(11) no
C12 C13 C14 C15 -1.2(11) no
C13 C14 C15 C10 3.4(10) no
C2 C16 C17 C18 -177.3(5) no
C2 C16 C21 C20 175.4(5) no
C17 C16 C21 C20 -3.1(9) no
C21 C16 C17 C18 1.2(9) no
C16 C17 C18 C19 2.2(9) no
C17 C18 C19 C20 -3.5(10) no
C17 C18 C19 C22 175.7(6) no
C18 C19 C20 C21 1.5(11) no
C22 C19 C20 C21 -177.8(7) no
C19 C20 C21 C16 1.8(11) no
Rh1 C23 C24 Rh1 -0.000(13) no
Rh1 C23 C24 C25 -59.2(4) no
Rh1 C23 C24 C29 125.3(5) no
Rh1 C23 C27 Rh1 -0.000(12) no
Rh1 C23 C27 C26 62.7(3) no
Rh1 C23 C27 C32 -123.4(5) no
C24 C23 C27 Rh1 -63.9(4) no
C24 C23 C27 C26 -1.2(6) no
C24 C23 C27 C32 172.7(5) no
C27 C23 C24 Rh1 62.9(4) no
C27 C23 C24 C25 3.7(6) no
C27 C23 C24 C29 -171.7(5) no
C28 C23 C24 Rh1 -119.9(6) no
C28 C23 C24 C25 -179.1(5) no
C28 C23 C24 C29 5.4(9) no
C28 C23 C27 Rh1 118.9(6) no
C28 C23 C27 C26 -178.4(5) no
C28 C23 C27 C32 -4.5(9) no
Rh1 C24 C25 Rh1 -0.000(15) no
Rh1 C24 C25 C26 -64.1(3) no
Rh1 C24 C25 C30 131.3(5) no
C23 C24 C25 Rh1 59.4(4) no
C23 C24 C25 C26 -4.7(6) no
C23 C24 C25 C30 -169.3(5) no
C29 C24 C25 Rh1 -125.2(7) no
C29 C24 C25 C26 170.7(6) no
C29 C24 C25 C30 6.0(9) no
Rh1 C25 C26 Rh1 -0.000(12) no
Rh1 C25 C26 C27 -60.6(4) no
Rh1 C25 C26 C31 124.0(5) no
C24 C25 C26 Rh1 64.5(4) no
C24 C25 C26 C27 3.9(6) no
C24 C25 C26 C31 -171.5(5) no
C30 C25 C26 Rh1 -130.9(6) no
C30 C25 C26 C27 168.5(5) no
C30 C25 C26 C31 -6.9(9) no
Rh1 C26 C27 Rh1 -0.000(14) no
Rh1 C26 C27 C23 -61.3(3) no
Rh1 C26 C27 C32 125.0(5) no
C25 C26 C27 Rh1 59.6(4) no
C25 C26 C27 C23 -1.7(6) no
C25 C26 C27 C32 -175.3(5) no
C31 C26 C27 Rh1 -125.0(6) no
C31 C26 C27 C23 173.7(5) no
C31 C26 C27 C32 0.1(9) no
P1 C33 C34 C35 177.1(4) no
P1 C33 C38 C37 -175.4(4) no
C34 C33 C38 C37 1.0(8) no
C38 C33 C34 C35 0.6(8) no
C33 C34 C35 C36 -2.4(9) no
C34 C35 C36 C37 2.5(9) no
C35 C36 C37 C38 -0.9(10) no
C36 C37 C38 C33 -0.8(10) no
P1 C39 C40 C41 -178.2(4) no
P1 C39 C44 C43 178.1(4) no
C40 C39 C44 C43 -0.1(8) no
C44 C39 C40 C41 0.2(9) no
C39 C40 C41 C42 0.8(9) no
C40 C41 C42 C43 -1.9(10) no
C41 C42 C43 C44 2.0(9) no
C42 C43 C44 C39 -1.0(9) no
P1 C45 C46 C47 -177.8(4) no
P1 C45 C50 C49 177.5(4) no
C46 C45 C50 C49 -0.2(9) no
C50 C45 C46 C47 -0.1(9) no
C45 C46 C47 C48 -0.2(10) no
C46 C47 C48 C49 0.8(11) no
C47 C48 C49 C50 -1.0(11) no
C48 C49 C50 C45 0.7(10) no
C52 C51 C56 C55 2.3(9) no
C56 C51 C52 C53 -1.3(9) no
C52 C51 B1 C59 -148.7(6) no
C52 C51 B1 C67 88.6(7) no
C52 C51 B1 C75 -30.6(8) no
B1 C51 C52 C53 179.5(5) no
C56 C51 B1 C59 32.2(8) no
C56 C51 B1 C67 -90.6(7) no
C56 C51 B1 C75 150.2(6) no
B1 C51 C56 C55 -178.4(5) no
C51 C52 C53 C54 -0.7(10) no
C51 C52 C53 C57 -177.9(6) no
C52 C53 C54 C55 1.6(10) no
C52 C53 C57 F1 -56.2(8) no
C52 C53 C57 F2 61.9(9) no
C52 C53 C57 F3 -176.1(6) no
C54 C53 C57 F1 126.5(7) no
C54 C53 C57 F2 -115.4(7) no
C54 C53 C57 F3 6.6(10) no
C57 C53 C54 C55 178.8(6) no
C53 C54 C55 C56 -0.6(10) no
C53 C54 C55 C58 179.9(6) no
C54 C55 C56 C51 -1.4(10) no
C54 C55 C58 F4 -0.2(10) no
C54 C55 C58 F5 117.2(7) no
C54 C55 C58 F6 -125.6(7) no
C56 C55 C58 F4 -179.7(6) no
C56 C55 C58 F5 -62.2(8) no
C56 C55 C58 F6 54.9(9) no
C58 C55 C56 C51 178.0(6) no
C60 C59 C64 C63 -3.8(8) no
C64 C59 C60 C61 2.3(9) no
C60 C59 B1 C51 46.7(7) no
C60 C59 B1 C67 162.4(5) no
C60 C59 B1 C75 -74.1(6) no
B1 C59 C60 C61 174.2(5) no
C64 C59 B1 C51 -142.4(6) no
C64 C59 B1 C67 -26.7(8) no
C64 C59 B1 C75 96.9(7) no
B1 C59 C64 C63 -174.8(5) no
C59 C60 C61 C62 -0.7(10) no
C59 C60 C61 C65 -175.1(5) no
C60 C61 C62 C63 0.4(10) no
C60 C61 C65 F7 93.9(9) no
C60 C61 C65 F8 -37.8(10) no
C60 C61 C65 F9 -148.2(6) no
C62 C61 C65 F7 -80.6(9) no
C62 C61 C65 F8 147.7(7) no
C62 C61 C65 F9 37.3(9) no
C65 C61 C62 C63 174.8(6) no
C61 C62 C63 C64 -1.9(10) no
C61 C62 C63 C66 -179.9(6) no
C62 C63 C64 C59 3.7(9) no
C62 C63 C66 F10 82.8(7) no
C62 C63 C66 F11 -156.5(6) no
C62 C63 C66 F12 -37.5(8) no
C64 C63 C66 F10 -95.2(7) no
C64 C63 C66 F11 25.4(8) no
C64 C63 C66 F12 144.5(6) no
C66 C63 C64 C59 -178.3(5) no
C68 C67 C72 C71 -0.8(9) no
C72 C67 C68 C69 1.1(9) no
C68 C67 B1 C51 -85.6(7) no
C68 C67 B1 C59 153.8(5) no
C68 C67 B1 C75 33.1(8) no
B1 C67 C68 C69 176.5(5) no
C72 C67 B1 C51 89.7(7) no
C72 C67 B1 C59 -31.0(8) no
C72 C67 B1 C75 -151.6(6) no
B1 C67 C72 C71 -176.2(5) no
C67 C68 C69 C70 0.7(10) no
C67 C68 C69 C73 175.0(6) no
C68 C69 C70 C71 -2.9(10) no
C68 C69 C73 F13 -82.3(9) no
C68 C69 C73 F14 161.5(6) no
C68 C69 C73 F15 42.2(11) no
C70 C69 C73 F13 92.0(9) no
C70 C69 C73 F14 -24.2(11) no
C70 C69 C73 F15 -143.5(7) no
C73 C69 C70 C71 -177.2(7) no
C69 C70 C71 C72 3.3(11) no
C69 C70 C71 C74 179.7(6) no
C70 C71 C72 C67 -1.4(10) no
C70 C71 C74 F16 27.1(10) no
C70 C71 C74 F17 142.1(7) no
C70 C71 C74 F18 -95.9(10) no
C72 C71 C74 F16 -156.4(6) no
C72 C71 C74 F17 -41.4(10) no
C72 C71 C74 F18 80.6(9) no
C74 C71 C72 C67 -177.9(6) no
C76 C75 C80 C79 4.2(8) no
C80 C75 C76 C77 -1.9(9) no
C76 C75 B1 C51 -48.4(7) no
C76 C75 B1 C59 72.6(7) no
C76 C75 B1 C67 -162.1(5) no
B1 C75 C76 C77 -175.3(5) no
C80 C75 B1 C51 138.7(6) no
C80 C75 B1 C59 -100.3(7) no
C80 C75 B1 C67 25.0(8) no
B1 C75 C80 C79 177.1(5) no
C75 C76 C77 C78 -0.1(10) no
C75 C76 C77 C81 -179.4(5) no
C76 C77 C78 C79 -0.2(10) no
C76 C77 C81 F19 -31.0(9) no
C76 C77 C81 F20 91.5(8) no
C76 C77 C81 F21 -149.4(6) no
C78 C77 C81 F19 149.7(6) no
C78 C77 C81 F20 -87.8(8) no
C78 C77 C81 F21 31.3(9) no
C81 C77 C78 C79 179.1(6) no
C77 C78 C79 C80 2.6(9) no
C77 C78 C79 C82 178.4(5) no
C78 C79 C80 C75 -4.7(9) no
C78 C79 C82 F22 136.8(6) no
C78 C79 C82 F23 -102.8(7) no
C78 C79 C82 F24 16.2(8) no
C80 C79 C82 F22 -47.2(8) no
C80 C79 C82 F23 73.2(7) no
C80 C79 C82 F24 -167.8(5) no
C82 C79 C80 C75 179.4(5) no
